data_4117284
loop_
_publ_author_name
'Yan-Zhen Zheng'
'Marco Evangelisti'
'Floriana Tuna'
'Richard E. P. Winpenny'

_publ_section_title
;
 Co-Ln Mixed-Metal Phosphonate Grids and Cages as Molecular Magnetic
 Refrigerants
;
_journal_name_full 'Journal of the American Chemical Society'
_journal_page_first 1057
_journal_page_last 1065
_journal_paper_doi 10.1021/ja208367k
_journal_volume 134
_journal_year 2012
_chemical_formula_sum 'C112 H224 Co8 N4 O74 P8 Y8'
_chemical_formula_weight 4241.43
_chemical_name_systematic
; 
 ? 
;
_space_group_IT_number 15
_symmetry_cell_setting monoclinic
_symmetry_space_group_name_Hall '-C 2yc'
_symmetry_space_group_name_H-M 'C 1 2/c 1'
_atom_sites_solution_hydrogens geom
_atom_sites_solution_primary direct
_atom_sites_solution_secondary difmap
_audit_creation_method SHELXL-97
_cell_angle_alpha 90.00
_cell_angle_beta 101.427(9)
_cell_angle_gamma 90.00
_cell_formula_units_Z 4
_cell_length_a 35.477(7)
_cell_length_b 20.541(5)
_cell_length_c 25.020(6)
_cell_measurement_temperature 100(2)
_cell_volume 17871(7)
_computing_cell_refinement 'Bruker SMART'
_computing_data_collection 'Bruker SMART'
_computing_data_reduction 'Bruker SAINT'
_computing_molecular_graphics 'Bruker SHELXTL'
_computing_publication_material 'Bruker SHELXTL'
_computing_structure_refinement 'SHELXL-97 (Sheldrick, 1997)'
_computing_structure_solution 'SHELXS-97 (Sheldrick, 1990)'
_diffrn_ambient_temperature 100(2)
_diffrn_measured_fraction_theta_full 0.977
_diffrn_measured_fraction_theta_max 0.977
_diffrn_measurement_device_type 'CCD area detector'
_diffrn_measurement_method 'phi and omega scans'
_diffrn_radiation_monochromator graphite
_diffrn_radiation_source 'fine-focus sealed tube'
_diffrn_radiation_type MoK\a
_diffrn_radiation_wavelength 0.71073
_diffrn_reflns_av_R_equivalents 0.0602
_diffrn_reflns_av_sigmaI/netI 0.0741
_diffrn_reflns_limit_h_max 15
_diffrn_reflns_limit_h_min -42
_diffrn_reflns_limit_k_max 21
_diffrn_reflns_limit_k_min -24
_diffrn_reflns_limit_l_max 29
_diffrn_reflns_limit_l_min -29
_diffrn_reflns_number 61490
_diffrn_reflns_theta_full 25.00
_diffrn_reflns_theta_max 25.00
_diffrn_reflns_theta_min 1.83
_exptl_absorpt_coefficient_mu 3.440
_exptl_absorpt_correction_T_max 0.6445
_exptl_absorpt_correction_T_min 0.1770
_exptl_absorpt_correction_type multi-scan
_exptl_absorpt_process_details SADABS
_exptl_crystal_colour block
_exptl_crystal_density_diffrn 1.576
_exptl_crystal_description needle
_exptl_crystal_F_000 8656
_exptl_crystal_size_max 0.77
_exptl_crystal_size_mid 0.15
_exptl_crystal_size_min 0.14
_refine_diff_density_max 2.356
_refine_diff_density_min -2.419
_refine_diff_density_rms 0.159
_refine_ls_extinction_method none
_refine_ls_goodness_of_fit_ref 1.104
_refine_ls_hydrogen_treatment constr
_refine_ls_matrix_type full
_refine_ls_number_parameters 1343
_refine_ls_number_reflns 15399
_refine_ls_number_restraints 2068
_refine_ls_restrained_S_all 1.100
_refine_ls_R_factor_all 0.1790
_refine_ls_R_factor_gt 0.1116
_refine_ls_shift/su_max 0.001
_refine_ls_shift/su_mean 0.000
_refine_ls_structure_factor_coef Fsqd
_refine_ls_weighting_details 'calc w=1/[\s^2^(Fo^2^)+(0.0493P)^2^+843.2839P] where P=(Fo^2^+2Fc^2^)/3'
_refine_ls_weighting_scheme calc
_refine_ls_wR_factor_gt 0.2271
_refine_ls_wR_factor_ref 0.2824
_reflns_number_gt 9372
_reflns_number_total 15399
_reflns_threshold_expression >2sigma(I)
_cod_data_source_file ja208367k_si_017.cif
_cod_data_source_block com
_cod_database_code 4117284

loop_
_symmetry_equiv_pos_as_xyz
'x, y, z'
'-x, y, -z+1/2'
'x+1/2, y+1/2, z'
'-x+1/2, y+1/2, -z+1/2'
'-x, -y, -z'
'x, -y, z-1/2'
'-x+1/2, -y+1/2, -z'
'x+1/2, -y+1/2, z-1/2'

loop_
_atom_site_label
_atom_site_type_symbol
_atom_site_fract_x
_atom_site_fract_y
_atom_site_fract_z
_atom_site_U_iso_or_equiv
_atom_site_adp_type
_atom_site_occupancy
_atom_site_symmetry_multiplicity
_atom_site_calc_flag
_atom_site_refinement_flags
_atom_site_disorder_assembly
_atom_site_disorder_group
Y1 Y 0.55918(4) 1.66536(7) 0.83646(6) 0.0465(4) Uani 1 1 d U . .
Y2 Y 0.63299(4) 1.53740(10) 0.88933(6) 0.0708(5) Uani 1 1 d U . .
Y3 Y 0.65063(5) 1.29353(9) 0.82047(7) 0.0728(6) Uani 1 1 d DU . .
Y4 Y 0.58516(18) 1.1611(3) 0.7795(3) 0.0621(11) Uani 0.508(5) 1 d PDU . 1
O34 O 0.5926(6) 1.2710(12) 0.7621(14) 0.057(3) Uani 0.508(5) 1 d PDU . 1
H34D H 0.5897 1.2849 0.7232 0.069 Uiso 0.508(5) 1 calc PR . 1
C81 C 0.6374(7) 1.1296(9) 0.8532(7) 0.100(3) Uani 0.508(5) 1 d PDU . 1
C90 C 0.6740(6) 1.0982(12) 0.8824(9) 0.110(4) Uani 0.508(5) 1 d PDU . 1
O22 O 0.6387(8) 1.1928(9) 0.8509(11) 0.089(2) Uani 0.508(5) 1 d PDU . 1
O38 O 0.6090(6) 1.0913(12) 0.8336(10) 0.108(4) Uani 0.508(5) 1 d PDU . 1
C88 C 0.6649(9) 1.0318(13) 0.9056(13) 0.130(6) Uani 0.508(5) 1 d PDU . 1
H88A H 0.6451 1.0374 0.9276 0.195 Uiso 0.508(5) 1 calc PR . 1
H88B H 0.6883 1.0140 0.9285 0.195 Uiso 0.508(5) 1 calc PR . 1
H88C H 0.6556 1.0016 0.8756 0.195 Uiso 0.508(5) 1 calc PR . 1
C85 C 0.7001(7) 1.0881(18) 0.8420(12) 0.125(7) Uani 0.508(5) 1 d PDU . 1
H85A H 0.7042 1.1297 0.8250 0.187 Uiso 0.508(5) 1 calc PR . 1
H85B H 0.6881 1.0572 0.8138 0.187 Uiso 0.508(5) 1 calc PR . 1
H85C H 0.7248 1.0706 0.8611 0.187 Uiso 0.508(5) 1 calc PR . 1
C91 C 0.6931(8) 1.1411(16) 0.9297(11) 0.112(6) Uani 0.508(5) 1 d PDU . 1
H91A H 0.6733 1.1615 0.9464 0.169 Uiso 0.508(5) 1 calc PR . 1
H91B H 0.7083 1.1749 0.9162 0.169 Uiso 0.508(5) 1 calc PR . 1
H91C H 0.7100 1.1144 0.9569 0.169 Uiso 0.508(5) 1 calc PR . 1
Y4' Y 0.56984(19) 1.1632(3) 0.7572(3) 0.0621(11) Uani 0.492(5) 1 d PU . 2
O34' O 0.5880(8) 1.2751(14) 0.7669(15) 0.052(2) Uani 0.492(5) 1 d PU . 2
H34E H 0.5850 1.2968 0.7305 0.063 Uiso 0.492(5) 1 calc PR . 2
C81' C 0.6543(7) 1.1674(12) 0.8733(12) 0.097(3) Uani 0.492(5) 1 d PDU . 2
O22' O 0.6241(7) 1.1770(14) 0.8348(11) 0.085(2) Uani 0.492(5) 1 d PDU . 2
O38' O 0.6809(7) 1.2113(12) 0.8834(11) 0.094(3) Uani 0.492(5) 1 d PDU . 2
C90' C 0.6655(7) 1.1030(12) 0.8996(10) 0.110(4) Uani 0.492(5) 1 d PDU . 2
C91' C 0.6345(11) 1.0535(14) 0.8787(17) 0.125(6) Uani 0.492(5) 1 d PDU . 2
H91D H 0.6437 1.0099 0.8906 0.188 Uiso 0.492(5) 1 calc PR . 2
H91E H 0.6283 1.0550 0.8387 0.188 Uiso 0.492(5) 1 calc PR . 2
H91F H 0.6115 1.0636 0.8931 0.188 Uiso 0.492(5) 1 calc PR . 2
C85' C 0.7025(9) 1.0792(19) 0.8852(16) 0.125(6) Uani 0.492(5) 1 d PDU . 2
H85D H 0.7080 1.0350 0.8993 0.188 Uiso 0.492(5) 1 calc PR . 2
H85E H 0.7237 1.1082 0.9017 0.188 Uiso 0.492(5) 1 calc PR . 2
H85F H 0.7001 1.0792 0.8455 0.188 Uiso 0.492(5) 1 calc PR . 2
C88' C 0.6710(11) 1.1045(19) 0.9602(11) 0.124(7) Uani 0.492(5) 1 d PDU . 2
H88D H 0.6807 1.0623 0.9751 0.187 Uiso 0.492(5) 1 calc PR . 2
H88E H 0.6463 1.1135 0.9707 0.187 Uiso 0.492(5) 1 calc PR . 2
H88F H 0.6894 1.1387 0.9747 0.187 Uiso 0.492(5) 1 calc PR . 2
Co1 Co 0.56196(5) 1.51430(8) 0.77450(7) 0.0383(4) Uani 1 1 d . . .
Co2 Co 0.5000 1.78499(14) 0.7500 0.0692(10) Uani 1 2 d S . .
Co3 Co 0.55190(6) 1.31284(9) 0.81022(8) 0.0554(6) Uani 1 1 d D . .
Co4 Co 0.70934(7) 1.41767(18) 0.90866(11) 0.1004(11) Uani 1 1 d . . .
Co5 Co 0.5000 1.04184(16) 0.7500 0.1094(15) Uani 1 2 d SU . .
P1 P 0.54270(10) 1.66327(17) 0.71217(15) 0.0433(8) Uani 1 1 d U . .
P2 P 0.65616(11) 1.4641(2) 0.79471(16) 0.0571(10) Uani 1 1 d U . .
P3 P 0.6268(6) 1.3737(10) 0.9154(8) 0.0674(17) Uani 0.50 1 d PU . 1
P3' P 0.6203(6) 1.3615(10) 0.9081(8) 0.0674(17) Uani 0.50 1 d PU . 2
P4 P 0.5033(4) 1.1633(6) 0.8178(4) 0.058(2) Uani 0.508(5) 1 d PDU . 1
O23 O 0.5348(7) 1.2143(13) 0.8160(9) 0.057(3) Uani 0.508(5) 1 d PU . 1
O36 O 0.4624(7) 1.1834(11) 0.7879(10) 0.055(3) Uani 0.508(5) 1 d PU . 1
O21 O 0.5195(7) 1.1040(12) 0.7920(9) 0.062(3) Uani 0.508(5) 1 d PU . 1
C55 C 0.5005(6) 1.1455(10) 0.8862(12) 0.067(3) Uani 0.508(5) 1 d PDU . 1
C56 C 0.4706(9) 1.0905(14) 0.8881(12) 0.071(4) Uani 0.508(5) 1 d PDU . 1
H56A H 0.4692 1.0813 0.9261 0.106 Uiso 0.508(5) 1 calc PR . 1
H56B H 0.4784 1.0511 0.8711 0.106 Uiso 0.508(5) 1 calc PR . 1
H56C H 0.4453 1.1045 0.8682 0.106 Uiso 0.508(5) 1 calc PR . 1
C57 C 0.5399(9) 1.1227(16) 0.9193(10) 0.079(4) Uani 0.508(5) 1 d PDU . 1
H57A H 0.5375 1.1130 0.9568 0.118 Uiso 0.508(5) 1 calc PR . 1
H57B H 0.5590 1.1572 0.9194 0.118 Uiso 0.508(5) 1 calc PR . 1
H57C H 0.5481 1.0834 0.9025 0.118 Uiso 0.508(5) 1 calc PR . 1
C80 C 0.4876(9) 1.2066(15) 0.9145(10) 0.072(4) Uani 0.508(5) 1 d PDU . 1
H80A H 0.4860 1.1958 0.9521 0.108 Uiso 0.508(5) 1 calc PR . 1
H80B H 0.4624 1.2210 0.8946 0.108 Uiso 0.508(5) 1 calc PR . 1
H80C H 0.5064 1.2416 0.9146 0.108 Uiso 0.508(5) 1 calc PR . 1
P4' P 0.5188(3) 1.1664(6) 0.8413(5) 0.057(2) Uani 0.492(5) 1 d PDU . 2
O23' O 0.5484(7) 1.2188(13) 0.8353(10) 0.057(3) Uani 0.492(5) 1 d PU . 2
O21' O 0.5345(7) 1.1049(12) 0.8155(9) 0.061(3) Uani 0.492(5) 1 d PU . 2
O36' O 0.4789(8) 1.1831(12) 0.8124(10) 0.054(3) Uani 0.492(5) 1 d PU . 2
C55' C 0.5180(6) 1.1504(11) 0.9118(13) 0.068(4) Uani 0.492(5) 1 d PDU . 2
C80' C 0.5061(9) 1.2144(16) 0.9365(11) 0.072(4) Uani 0.492(5) 1 d PDU . 2
H80D H 0.5047 1.2073 0.9747 0.108 Uiso 0.492(5) 1 calc PR . 2
H80E H 0.4810 1.2284 0.9160 0.108 Uiso 0.492(5) 1 calc PR . 2
H80F H 0.5253 1.2482 0.9342 0.108 Uiso 0.492(5) 1 calc PR . 2
C57' C 0.5587(9) 1.1287(16) 0.9401(11) 0.079(4) Uani 0.492(5) 1 d PDU . 2
H57D H 0.5589 1.1187 0.9785 0.118 Uiso 0.492(5) 1 calc PR . 2
H57E H 0.5771 1.1637 0.9379 0.118 Uiso 0.492(5) 1 calc PR . 2
H57F H 0.5661 1.0897 0.9220 0.118 Uiso 0.492(5) 1 calc PR . 2
C56' C 0.4881(9) 1.0958(14) 0.9128(12) 0.071(4) Uani 0.492(5) 1 d PDU . 2
H56D H 0.4866 1.0859 0.9507 0.106 Uiso 0.492(5) 1 calc PR . 2
H56E H 0.4958 1.0566 0.8954 0.106 Uiso 0.492(5) 1 calc PR . 2
H56F H 0.4628 1.1103 0.8931 0.106 Uiso 0.492(5) 1 calc PR . 2
O2 O 0.5606(2) 1.6106(4) 0.7531(4) 0.0412(17) Uani 1 1 d U . .
O3 O 0.5678(3) 1.5539(5) 0.8517(4) 0.0474(17) Uani 1 1 d U . .
H3D H 0.5499 1.5346 0.8738 0.057 Uiso 1 1 calc R . .
O4 O 0.5431(3) 1.7235(4) 0.7497(4) 0.0510(18) Uani 1 1 d U . .
O5 O 0.6212(3) 1.5075(5) 0.7954(4) 0.0538(19) Uani 1 1 d U . .
O6 O 0.5030(2) 1.6476(4) 0.6811(4) 0.0419(18) Uani 1 1 d U . .
O7 O 0.6131(3) 1.4384(6) 0.9060(4) 0.0673(18) Uani 1 1 d U . .
O9 O 0.6466(3) 1.3929(5) 0.7856(4) 0.0552(18) Uani 1 1 d U . .
O10 O 0.5642(3) 1.6565(6) 0.9278(4) 0.065(2) Uani 1 1 d DU . .
O46 O 0.6007(3) 1.3224(6) 0.8667(4) 0.067(2) Uani 1 1 d U . .
O45 O 0.6813(3) 1.4774(6) 0.8514(4) 0.070(2) Uani 1 1 d U . .
O20 O 0.5729(10) 1.0614(14) 0.7274(14) 0.102(4) Uani 0.508(5) 1 d PU . 1
O20' O 0.5890(10) 1.0587(14) 0.7554(14) 0.102(4) Uani 0.492(5) 1 d PU . 2
O24 O 0.5293(10) 0.9847(16) 0.7158(15) 0.108(5) Uani 0.508(5) 1 d PU . 1
O24' O 0.5456(10) 0.9813(17) 0.7422(16) 0.107(5) Uani 0.492(5) 1 d PU . 2
C21 C 0.5734(4) 1.6760(8) 0.6638(6) 0.061(3) Uani 1 1 d U . .
O13 O 0.5532(4) 1.7691(6) 0.8597(6) 0.096(3) Uani 1 1 d U . .
C24 C 0.6821(5) 1.4912(9) 0.7433(7) 0.072(3) Uani 1 1 d U . .
O14 O 0.6692(8) 1.3625(17) 0.9105(12) 0.070(3) Uani 0.508(5) 1 d PU . 1
O14' O 0.6611(9) 1.3458(17) 0.9022(13) 0.069(3) Uani 0.492(5) 1 d PU . 2
O16 O 0.7154(4) 1.3054(8) 0.8358(6) 0.107(3) Uani 1 1 d DU . .
C27 C 0.5289(5) 1.6349(10) 1.0139(7) 0.080(5) Uani 1 1 d U . .
H27A H 0.5217 1.6318 1.0497 0.121 Uiso 1 1 calc R . .
H27B H 0.5126 1.6057 0.9883 0.121 Uiso 1 1 calc R . .
H27C H 0.5252 1.6798 1.0006 0.121 Uiso 1 1 calc R . .
O11 O 0.6110(3) 1.5843(6) 0.9583(4) 0.078(2) Uani 1 1 d DU . .
C29 C 0.5468(7) 1.8698(9) 0.9026(9) 0.099(4) Uani 1 1 d U . .
O17 O 0.7527(4) 1.3764(8) 0.8849(6) 0.103(3) Uani 1 1 d DU . .
C34 C 0.6560(5) 1.4838(9) 0.6887(6) 0.074(4) Uani 1 1 d U . .
H34A H 0.6696 1.4973 0.6601 0.110 Uiso 1 1 calc R . .
H34B H 0.6332 1.5111 0.6872 0.110 Uiso 1 1 calc R . .
H34C H 0.6482 1.4381 0.6831 0.110 Uiso 1 1 calc R . .
O19 O 0.6664(4) 1.2400(6) 0.7476(5) 0.084(3) Uani 1 1 d U . .
O18 O 0.6163(8) 1.1682(15) 0.7077(11) 0.080(4) Uani 0.508(5) 1 d PU . 1
O18' O 0.6309(8) 1.1632(16) 0.7274(12) 0.079(4) Uani 0.492(5) 1 d PU . 2
C38 C 0.5568(5) 1.7325(8) 0.6249(7) 0.073(4) Uani 1 1 d U . .
H38A H 0.5734 1.7399 0.5985 0.109 Uiso 1 1 calc R . .
H38B H 0.5557 1.7722 0.6463 0.109 Uiso 1 1 calc R . .
H38C H 0.5309 1.7210 0.6055 0.109 Uiso 1 1 calc R . .
O15 O 0.7361(4) 1.4702(9) 0.9704(5) 0.109(4) Uani 1 1 d DU . .
C47 C 0.5733(5) 1.6132(8) 0.6304(6) 0.068(4) Uani 1 1 d U . .
H47A H 0.5899 1.6190 0.6037 0.102 Uiso 1 1 calc R . .
H47B H 0.5470 1.6036 0.6113 0.102 Uiso 1 1 calc R . .
H47C H 0.5830 1.5771 0.6548 0.102 Uiso 1 1 calc R . .
C46 C 0.5729(8) 1.9196(10) 0.8865(9) 0.124(6) Uani 1 1 d U . .
H46A H 0.5809 1.9503 0.9167 0.186 Uiso 1 1 calc R . .
H46B H 0.5594 1.9433 0.8544 0.186 Uiso 1 1 calc R . .
H46C H 0.5956 1.8981 0.8779 0.186 Uiso 1 1 calc R . .
O12 O 0.511(2) 1.837(3) 0.8085(19) 0.086(5) Uani 0.508(5) 1 d PU . 1
O12' O 0.515(2) 1.842(3) 0.819(2) 0.086(5) Uani 0.492(5) 1 d PU . 2
C53 C 0.5807(11) 1.617(2) 0.9689(12) 0.071(3) Uani 0.508(5) 1 d PDU . 1
C53' C 0.5849(12) 1.622(2) 0.9595(15) 0.070(3) Uani 0.492(5) 1 d PDU . 2
C54 C 0.6253(7) 1.2682(13) 0.9847(9) 0.126(6) Uani 1 1 d U . .
H54A H 0.6196 1.2525 1.0193 0.189 Uiso 1 1 calc R . .
H54B H 0.6526 1.2613 0.9846 0.189 Uiso 1 1 calc R . .
H54C H 0.6097 1.2442 0.9544 0.189 Uiso 1 1 calc R . .
C58 C 0.6427(6) 1.3785(13) 1.0221(7) 0.114(6) Uani 1 1 d U . .
H58A H 0.6403 1.3625 1.0582 0.172 Uiso 1 1 calc R . .
H58B H 0.6356 1.4246 1.0188 0.172 Uiso 1 1 calc R . .
H58C H 0.6693 1.3733 1.0175 0.172 Uiso 1 1 calc R . .
C59 C 0.7478(5) 1.3284(9) 0.8545(8) 0.107(3) Uani 1 1 d DU . .
C60 C 0.6162(6) 1.3398(13) 0.9785(7) 0.104(5) Uani 1 1 d U . .
C61 C 0.5103(8) 1.9068(11) 0.9087(10) 0.133(6) Uani 1 1 d U . .
H61A H 0.5165 1.9376 0.9392 0.200 Uiso 1 1 calc R . .
H61B H 0.4909 1.8759 0.9159 0.200 Uiso 1 1 calc R . .
H61C H 0.5003 1.9307 0.8750 0.200 Uiso 1 1 calc R . .
C62 C 0.5743(6) 1.3513(13) 0.9805(7) 0.110(6) Uani 1 1 d U . .
H62A H 0.5685 1.3314 1.0135 0.165 Uiso 1 1 calc R . .
H62B H 0.5580 1.3319 0.9483 0.165 Uiso 1 1 calc R . .
H62C H 0.5694 1.3983 0.9810 0.165 Uiso 1 1 calc R . .
C63 C 0.6516(6) 1.1998(9) 0.7131(8) 0.081(3) Uani 1 1 d U . .
C71 C 0.5360(7) 1.8214(9) 0.8565(9) 0.088(3) Uani 1 1 d U . .
C74 C 0.5625(8) 1.8375(10) 0.9544(9) 0.115(6) Uani 1 1 d U . .
H74A H 0.5693 1.8703 0.9832 0.172 Uiso 1 1 calc R . .
H74B H 0.5855 1.8128 0.9509 0.172 Uiso 1 1 calc R . .
H74C H 0.5432 1.8078 0.9638 0.172 Uiso 1 1 calc R . .
C82 C 0.7027(6) 1.1416(9) 0.6809(8) 0.100(5) Uani 1 1 d U . .
H82A H 0.7214 1.1595 0.7115 0.150 Uiso 1 1 calc R . .
H82B H 0.7154 1.1331 0.6502 0.150 Uiso 1 1 calc R . .
H82C H 0.6922 1.1009 0.6921 0.150 Uiso 1 1 calc R . .
C87 C 0.6403(6) 1.1650(10) 0.6156(9) 0.100(5) Uani 1 1 d U . .
H87A H 0.6196 1.1970 0.6052 0.150 Uiso 1 1 calc R . .
H87B H 0.6294 1.1242 0.6263 0.150 Uiso 1 1 calc R . .
H87C H 0.6527 1.1568 0.5846 0.150 Uiso 1 1 calc R . .
C48 C 0.6387(6) 0.9696(10) 0.7489(10) 0.141(6) Uani 1 1 d DU . .
H48A H 0.6575 0.9402 0.7378 0.212 Uiso 1 1 calc R . .
H48B H 0.6384 0.9628 0.7876 0.212 Uiso 1 1 calc R . .
H48C H 0.6458 1.0148 0.7431 0.212 Uiso 1 1 calc R . .
C92 C 0.7184(5) 1.4508(9) 0.7470(7) 0.078(4) Uani 1 1 d U . .
H92A H 0.7320 1.4646 0.7185 0.117 Uiso 1 1 calc R . .
H92B H 0.7115 1.4047 0.7420 0.117 Uiso 1 1 calc R . .
H92C H 0.7350 1.4570 0.7829 0.117 Uiso 1 1 calc R . .
C93 C 0.5814(6) 1.5571(11) 1.0494(7) 0.091(5) Uani 1 1 d U . .
H93A H 0.5722 1.5577 1.0838 0.137 Uiso 1 1 calc R . .
H93B H 0.6096 1.5548 1.0571 0.137 Uiso 1 1 calc R . .
H93C H 0.5709 1.5191 1.0279 0.137 Uiso 1 1 calc R . .
C95 C 0.6864(6) 1.2550(9) 0.6480(8) 0.085(5) Uani 1 1 d U . .
H95A H 0.7055 1.2709 0.6789 0.128 Uiso 1 1 calc R . .
H95B H 0.6657 1.2872 0.6386 0.128 Uiso 1 1 calc R . .
H95C H 0.6986 1.2481 0.6166 0.128 Uiso 1 1 calc R . .
C97 C 0.6697(6) 1.1912(9) 0.6633(8) 0.084(3) Uani 1 1 d U . .
C100 C 0.5690(5) 1.6164(10) 1.0187(7) 0.076(3) Uani 1 1 d U . .
C103 C 0.6134(5) 1.6927(10) 0.6930(8) 0.087(5) Uani 1 1 d U . .
H10A H 0.6298 1.6996 0.6663 0.130 Uiso 1 1 calc R . .
H10B H 0.6237 1.6568 0.7174 0.130 Uiso 1 1 calc R . .
H10C H 0.6127 1.7325 0.7144 0.130 Uiso 1 1 calc R . .
C50 C 0.5720(6) 1.0019(9) 0.7330(9) 0.110(4) Uani 1 1 d DU . .
C146 C 0.6934(6) 1.5644(10) 0.7537(9) 0.098(5) Uani 1 1 d U . .
H14A H 0.7073 1.5794 0.7259 0.147 Uiso 1 1 calc R . .
H14B H 0.7098 1.5690 0.7899 0.147 Uiso 1 1 calc R . .
H14C H 0.6700 1.5905 0.7519 0.147 Uiso 1 1 calc R . .
C150 C 0.5942(6) 1.6754(12) 1.0508(8) 0.106(5) Uani 1 1 d U . .
H15A H 0.5887 1.6793 1.0876 0.159 Uiso 1 1 calc R . .
H15B H 0.5875 1.7162 1.0309 0.159 Uiso 1 1 calc R . .
H15C H 0.6216 1.6663 1.0535 0.159 Uiso 1 1 calc R . .
O25 O 0.6203(5) 1.6613(14) 0.8485(12) 0.071(2) Uani 0.508(5) 1 d PDU . 1
O26 O 0.6803(5) 1.6324(14) 0.8791(10) 0.089(2) Uani 0.508(5) 1 d PDU . 1
C75 C 0.6556(6) 1.6791(11) 0.8651(13) 0.080(3) Uani 0.508(5) 1 d PDU . 1
C4 C 0.6676(6) 1.7489(12) 0.8705(9) 0.085(4) Uani 0.508(5) 1 d PDU . 1
C36 C 0.6451(9) 1.7855(17) 0.8223(13) 0.100(7) Uani 0.508(5) 1 d PDU . 1
H36A H 0.6512 1.7680 0.7886 0.150 Uiso 0.508(5) 1 calc PR . 1
H36B H 0.6519 1.8317 0.8256 0.150 Uiso 0.508(5) 1 calc PR . 1
H36C H 0.6175 1.7805 0.8215 0.150 Uiso 0.508(5) 1 calc PR . 1
C37 C 0.7095(8) 1.7541(18) 0.8709(13) 0.092(5) Uani 0.508(5) 1 d PDU . 1
H37A H 0.7150 1.7354 0.8372 0.137 Uiso 0.508(5) 1 calc PR . 1
H37B H 0.7239 1.7303 0.9024 0.137 Uiso 0.508(5) 1 calc PR . 1
H37C H 0.7172 1.8000 0.8735 0.137 Uiso 0.508(5) 1 calc PR . 1
C77 C 0.6578(9) 1.7745(19) 0.9222(13) 0.089(6) Uani 0.508(5) 1 d PDU . 1
H77A H 0.6718 1.7495 0.9533 0.133 Uiso 0.508(5) 1 calc PR . 1
H77B H 0.6301 1.7701 0.9206 0.133 Uiso 0.508(5) 1 calc PR . 1
H77C H 0.6651 1.8205 0.9266 0.133 Uiso 0.508(5) 1 calc PR . 1
O25' O 0.6286(6) 1.6444(15) 0.8554(13) 0.070(2) Uani 0.492(5) 1 d PDU . 2
O26' O 0.6832(7) 1.6071(14) 0.9043(11) 0.089(2) Uani 0.492(5) 1 d PDU . 2
C75' C 0.6635(7) 1.6556(15) 0.8802(13) 0.082(2) Uani 0.492(5) 1 d PDU . 2
C4' C 0.6809(6) 1.7220(14) 0.8892(10) 0.085(3) Uani 0.492(5) 1 d PDU . 2
C77' C 0.6748(10) 1.747(2) 0.9425(13) 0.093(7) Uani 0.492(5) 1 d PDU . 2
H77D H 0.6869 1.7899 0.9495 0.139 Uiso 0.492(5) 1 calc PR . 2
H77E H 0.6863 1.7168 0.9716 0.139 Uiso 0.492(5) 1 calc PR . 2
H77F H 0.6471 1.7508 0.9417 0.139 Uiso 0.492(5) 1 calc PR . 2
C37' C 0.7228(8) 1.718(2) 0.8908(15) 0.102(7) Uani 0.492(5) 1 d PDU . 2
H37D H 0.7346 1.7606 0.8987 0.153 Uiso 0.492(5) 1 calc PR . 2
H37E H 0.7272 1.7023 0.8554 0.153 Uiso 0.492(5) 1 calc PR . 2
H37F H 0.7344 1.6868 0.9193 0.153 Uiso 0.492(5) 1 calc PR . 2
C36' C 0.6629(10) 1.7655(16) 0.8446(14) 0.096(5) Uani 0.492(5) 1 d PDU . 2
H36D H 0.6737 1.8093 0.8512 0.144 Uiso 0.492(5) 1 calc PR . 2
H36E H 0.6351 1.7671 0.8431 0.144 Uiso 0.492(5) 1 calc PR . 2
H36F H 0.6679 1.7489 0.8100 0.144 Uiso 0.492(5) 1 calc PR . 2
C127 C 0.7810(5) 1.2909(9) 0.8401(7) 0.113(3) Uani 0.508(5) 1 d PDU . 1
C39 C 0.8181(6) 1.3267(17) 0.8572(14) 0.119(6) Uani 0.508(5) 1 d PDU . 1
H39A H 0.8262 1.3445 0.8249 0.178 Uiso 0.508(5) 1 calc PR . 1
H39B H 0.8378 1.2967 0.8760 0.178 Uiso 0.508(5) 1 calc PR . 1
H39C H 0.8146 1.3623 0.8818 0.178 Uiso 0.508(5) 1 calc PR . 1
C2 C 0.7733(11) 1.2827(17) 0.7781(9) 0.129(6) Uani 0.508(5) 1 d PDU . 1
H2A H 0.7469 1.2673 0.7652 0.193 Uiso 0.508(5) 1 calc PR . 1
H2B H 0.7914 1.2508 0.7683 0.193 Uiso 0.508(5) 1 calc PR . 1
H2C H 0.7768 1.3246 0.7610 0.193 Uiso 0.508(5) 1 calc PR . 1
C3 C 0.7833(6) 1.2248(9) 0.8650(9) 0.123(4) Uani 0.508(5) 1 d PDU . 1
H3A H 0.8047 1.2007 0.8550 0.185 Uiso 0.508(5) 1 calc PR . 1
H3B H 0.7592 1.2014 0.8516 0.185 Uiso 0.508(5) 1 calc PR . 1
H3C H 0.7874 1.2288 0.9048 0.185 Uiso 0.508(5) 1 calc PR . 1
C227 C 0.7810(5) 1.2909(9) 0.8401(7) 0.113(3) Uani 0.492(5) 1 d PDU . 2
C2' C 0.7850(12) 1.2948(16) 0.7986(15) 0.125(6) Uani 0.492(5) 1 d PDU . 2
H2D H 0.7616 1.2807 0.7736 0.188 Uiso 0.492(5) 1 calc PR . 2
H2E H 0.8066 1.2672 0.7937 0.188 Uiso 0.492(5) 1 calc PR . 2
H2F H 0.7906 1.3402 0.7908 0.188 Uiso 0.492(5) 1 calc PR . 2
C39' C 0.8155(8) 1.3148(19) 0.8812(13) 0.115(6) Uani 0.492(5) 1 d PDU . 2
H39D H 0.8387 1.2925 0.8751 0.172 Uiso 0.492(5) 1 calc PR . 2
H39E H 0.8116 1.3056 0.9182 0.172 Uiso 0.492(5) 1 calc PR . 2
H39F H 0.8184 1.3618 0.8769 0.172 Uiso 0.492(5) 1 calc PR . 2
C3' C 0.7833(6) 1.2248(9) 0.8650(9) 0.123(4) Uani 0.492(5) 1 d PDU . 2
HD H 0.8045 1.2006 0.8547 0.185 Uiso 0.492(5) 1 calc PR . 2
HE H 0.7591 1.2015 0.8520 0.185 Uiso 0.492(5) 1 calc PR . 2
HF H 0.7877 1.2288 0.9048 0.185 Uiso 0.492(5) 1 calc PR . 2
C44 C 0.6012(7) 0.9663(12) 0.6585(8) 0.144(6) Uani 1 1 d DU . .
H44A H 0.6203 0.9373 0.6476 0.217 Uiso 1 1 calc R . .
H44B H 0.6081 1.0116 0.6527 0.217 Uiso 1 1 calc R . .
H44C H 0.5758 0.9568 0.6365 0.217 Uiso 1 1 calc R . .
C45 C 0.6006(5) 0.9561(8) 0.7164(7) 0.114(4) Uani 1 1 d DU . .
C43 C 0.5898(7) 0.8887(8) 0.7250(10) 0.135(6) Uani 1 1 d DU . .
H43A H 0.6086 0.8591 0.7143 0.202 Uiso 1 1 calc R . .
H43B H 0.5643 0.8798 0.7029 0.202 Uiso 1 1 calc R . .
H43C H 0.5892 0.8821 0.7637 0.202 Uiso 1 1 calc R . .
N1 N 0.5615(7) 1.4055(12) 0.7228(10) 0.055(4) Uani 0.50 1 d PU . 1
O31 O 0.5679(8) 1.3573(13) 0.6954(10) 0.067(5) Uani 0.50 1 d PU . 1
O32 O 0.5587(6) 1.4014(9) 0.7718(8) 0.051(3) Uani 0.50 1 d PU . 1
O33 O 0.5638(6) 1.4625(11) 0.7032(8) 0.048(3) Uani 0.50 1 d PU A 1
N2 N 0.4808(8) 1.3354(13) 0.8105(12) 0.062(4) Uani 0.50 1 d PU . 1
O28 O 0.5080(8) 1.3410(12) 0.8490(13) 0.061(4) Uani 0.50 1 d PU . 1
O29 O 0.4907(6) 1.3205(9) 0.7644(8) 0.056(4) Uani 0.50 1 d PU . 1
O30 O 0.4486(7) 1.3426(13) 0.8199(11) 0.070(5) Uani 0.50 1 d PU . 1
N1' N 0.5281(7) 1.4211(13) 0.8448(10) 0.060(4) Uani 0.50 1 d PU . 2
O31' O 0.5167(8) 1.4662(13) 0.8708(12) 0.070(5) Uani 0.50 1 d PU . 2
O32' O 0.5470(5) 1.4249(9) 0.8054(8) 0.051(3) Uani 0.50 1 d PU . 2
O33' O 0.5210(7) 1.3634(13) 0.8584(11) 0.059(4) Uani 0.50 1 d PU . 2
N2' N 0.5124(7) 1.4941(11) 0.6865(10) 0.049(3) Uani 0.50 1 d PU . 2
O28' O 0.4964(5) 1.5069(8) 0.7261(6) 0.041(3) Uani 0.50 1 d PU . 2
O29' O 0.5471(6) 1.4896(10) 0.6932(8) 0.046(3) Uani 0.50 1 d PU B 2
O30' O 0.4941(8) 1.4878(12) 0.6394(11) 0.063(5) Uani 0.50 1 d PU . 2
O8 O 0.6810(8) 1.5004(17) 0.9663(13) 0.100(3) Uani 0.508(5) 1 d PDU . 1
C42 C 0.7147(7) 1.5077(18) 0.9843(18) 0.104(3) Uani 0.508(5) 1 d PDU . 1
C32 C 0.7298(6) 1.5385(13) 1.0425(15) 0.108(4) Uani 0.508(5) 1 d PDU . 1
C51 C 0.7327(8) 1.4827(16) 1.0825(12) 0.111(6) Uani 0.508(5) 1 d PDU . 1
H51A H 0.7505 1.4498 1.0735 0.167 Uiso 0.508(5) 1 calc PR . 1
H51B H 0.7073 1.4632 1.0803 0.167 Uiso 0.508(5) 1 calc PR . 1
H51C H 0.7423 1.4989 1.1195 0.167 Uiso 0.508(5) 1 calc PR . 1
C40 C 0.6994(8) 1.5888(14) 1.0498(12) 0.110(6) Uani 0.508(5) 1 d PDU . 1
H40A H 0.6748 1.5667 1.0495 0.165 Uiso 0.508(5) 1 calc PR . 1
H40B H 0.6962 1.6205 1.0200 0.165 Uiso 0.508(5) 1 calc PR . 1
H40C H 0.7076 1.6114 1.0847 0.165 Uiso 0.508(5) 1 calc PR . 1
C41 C 0.7688(4) 1.5698(11) 1.0396(8) 0.123(4) Uani 0.508(5) 1 d PDU . 1
H41A H 0.7865 1.5362 1.0315 0.184 Uiso 0.508(5) 1 calc PR . 1
H41B H 0.7797 1.5902 1.0747 0.184 Uiso 0.508(5) 1 calc PR . 1
H41C H 0.7651 1.6028 1.0108 0.184 Uiso 0.508(5) 1 calc PR . 1
O8' O 0.6805(9) 1.5299(18) 0.9573(13) 0.099(3) Uani 0.492(5) 1 d PDU . 2
C51' C 0.7150(9) 1.548(2) 1.0810(11) 0.115(6) Uani 0.492(5) 1 d PDU . 2
H51D H 0.7243 1.5037 1.0916 0.172 Uiso 0.492(5) 1 calc PR . 2
H51E H 0.6869 1.5487 1.0764 0.172 Uiso 0.492(5) 1 calc PR . 2
H51F H 0.7263 1.5786 1.1095 0.172 Uiso 0.492(5) 1 calc PR . 2
C32' C 0.7263(6) 1.5658(18) 1.0285(13) 0.109(4) Uani 0.492(5) 1 d PDU . 2
C40' C 0.7117(10) 1.6333(15) 1.0163(15) 0.117(7) Uani 0.492(5) 1 d PDU . 2
H40D H 0.7224 1.6511 0.9861 0.176 Uiso 0.492(5) 1 calc PR . 2
H40E H 0.7196 1.6606 1.0487 0.176 Uiso 0.492(5) 1 calc PR . 2
H40F H 0.6836 1.6326 1.0061 0.176 Uiso 0.492(5) 1 calc PR . 2
C42' C 0.7115(8) 1.519(3) 0.9843(17) 0.105(3) Uani 0.492(5) 1 d PDU . 2
C41' C 0.7688(4) 1.5698(11) 1.0396(8) 0.123(4) Uani 0.492(5) 1 d PDU . 2
H41D H 0.7774 1.5856 1.0070 0.184 Uiso 0.492(5) 1 calc PR . 2
H41E H 0.7797 1.5265 1.0492 0.184 Uiso 0.492(5) 1 calc PR . 2
H41F H 0.7776 1.5998 1.0699 0.184 Uiso 0.492(5) 1 calc PR . 2
O1W O 0.7604(9) 1.2082(15) 1.0129(12) 0.152(12) Uiso 0.60 1 d P C 1
H1WA H 0.7454 1.1763 1.0141 0.182 Uiso 0.60 1 d PR C 1
H1WB H 0.7838 1.2058 1.0291 0.182 Uiso 0.60 1 d PR C 1
O2W O 0.6776(13) 1.005(2) 1.0685(19) 0.148(17) Uiso 0.40 1 d P D 2
H2WA H 0.6634 0.9709 1.0647 0.178 Uiso 0.40 1 d PR D 2
H2WB H 0.6946 1.0096 1.0973 0.178 Uiso 0.40 1 d PR D 2

loop_
_atom_site_aniso_label
_atom_site_aniso_U_11
_atom_site_aniso_U_22
_atom_site_aniso_U_33
_atom_site_aniso_U_23
_atom_site_aniso_U_13
_atom_site_aniso_U_12
Y1 0.0482(8) 0.0434(8) 0.0571(8) -0.0177(7) 0.0326(7) -0.0114(6)
Y2 0.0444(8) 0.1205(15) 0.0503(9) -0.0286(9) 0.0159(7) 0.0235(9)
Y3 0.0851(12) 0.0832(12) 0.0657(10) 0.0256(9) 0.0529(9) 0.0483(10)
Y4 0.095(3) 0.0345(9) 0.078(3) 0.0215(19) 0.070(2) 0.0281(18)
O34 0.069(4) 0.051(4) 0.061(4) 0.005(3) 0.037(3) 0.010(4)
C81 0.108(6) 0.097(5) 0.113(6) 0.044(5) 0.063(5) 0.055(5)
C90 0.117(7) 0.108(6) 0.122(7) 0.047(6) 0.060(6) 0.059(6)
O22 0.096(6) 0.094(4) 0.094(6) 0.036(5) 0.055(4) 0.050(4)
O38 0.116(7) 0.092(6) 0.133(8) 0.059(6) 0.068(7) 0.049(5)
C88 0.133(13) 0.120(10) 0.144(13) 0.063(10) 0.044(11) 0.048(10)
C85 0.127(12) 0.132(15) 0.134(14) 0.036(12) 0.071(11) 0.070(12)
C91 0.122(12) 0.118(11) 0.113(11) 0.047(10) 0.062(9) 0.058(11)
Y4' 0.095(3) 0.0345(9) 0.078(3) 0.0215(19) 0.070(2) 0.0281(18)
O34' 0.065(4) 0.048(4) 0.055(4) 0.003(3) 0.040(3) 0.011(3)
C81' 0.104(6) 0.098(5) 0.103(6) 0.039(5) 0.057(4) 0.060(4)
O22' 0.096(6) 0.086(5) 0.091(6) 0.035(5) 0.060(4) 0.046(4)
O38' 0.095(7) 0.102(6) 0.098(7) 0.033(5) 0.048(5) 0.065(5)
C90' 0.118(7) 0.105(6) 0.121(7) 0.048(6) 0.058(6) 0.059(6)
C91' 0.130(10) 0.114(9) 0.141(11) 0.055(10) 0.047(10) 0.046(9)
C85' 0.124(10) 0.125(12) 0.140(13) 0.046(13) 0.058(11) 0.074(9)
C88' 0.139(15) 0.124(15) 0.122(9) 0.052(10) 0.055(11) 0.052(14)
Co1 0.0426(10) 0.0375(10) 0.0396(10) -0.0063(8) 0.0200(8) -0.0033(8)
Co2 0.091(2) 0.0292(16) 0.105(3) 0.000 0.060(2) 0.000
Co3 0.0856(15) 0.0354(11) 0.0615(13) 0.0132(9) 0.0539(12) 0.0243(10)
Co4 0.0554(14) 0.177(3) 0.0696(17) -0.0187(18) 0.0142(12) 0.0539(18)
Co5 0.158(3) 0.0410(18) 0.174(3) 0.000 0.143(3) 0.000
P1 0.0467(18) 0.0356(18) 0.0586(19) -0.0003(15) 0.0372(16) -0.0041(15)
P2 0.050(2) 0.079(3) 0.050(2) -0.0051(19) 0.0267(17) 0.0222(19)
P3 0.060(4) 0.110(4) 0.039(3) 0.017(2) 0.024(3) 0.046(3)
P3' 0.060(4) 0.110(4) 0.039(3) 0.017(2) 0.024(3) 0.046(3)
P4 0.098(5) 0.036(3) 0.060(6) 0.003(5) 0.061(5) 0.009(4)
O23 0.089(6) 0.038(5) 0.061(8) 0.007(6) 0.060(5) 0.014(5)
O36 0.096(6) 0.027(6) 0.062(8) -0.004(7) 0.060(6) 0.006(6)
O21 0.110(6) 0.034(5) 0.062(8) 0.011(7) 0.066(6) 0.016(5)
C55 0.100(8) 0.056(7) 0.061(7) 0.010(6) 0.059(6) 0.012(7)
C56 0.104(9) 0.062(7) 0.062(10) 0.018(8) 0.057(8) 0.006(8)
C57 0.104(9) 0.076(9) 0.068(8) 0.013(8) 0.046(7) 0.008(8)
C80 0.109(11) 0.067(7) 0.056(9) 0.004(7) 0.059(8) 0.006(8)
P4' 0.094(6) 0.036(3) 0.059(6) 0.014(5) 0.059(4) 0.018(4)
O23' 0.090(7) 0.039(5) 0.058(8) 0.011(6) 0.054(6) 0.018(6)
O21' 0.105(7) 0.036(5) 0.060(8) 0.014(6) 0.063(6) 0.018(5)
O36' 0.094(7) 0.031(5) 0.057(7) 0.005(7) 0.059(6) 0.011(6)
C55' 0.101(9) 0.062(8) 0.058(7) 0.007(7) 0.057(6) 0.010(8)
C80' 0.109(11) 0.067(7) 0.056(9) 0.004(7) 0.059(8) 0.006(8)
C57' 0.104(9) 0.076(9) 0.068(8) 0.013(8) 0.046(7) 0.008(8)
C56' 0.104(9) 0.062(7) 0.062(10) 0.018(8) 0.057(8) 0.006(8)
O2 0.047(4) 0.036(4) 0.049(4) -0.006(3) 0.029(3) 0.000(3)
O3 0.048(4) 0.055(4) 0.043(4) -0.006(3) 0.019(3) 0.013(3)
O4 0.062(5) 0.032(4) 0.071(4) -0.006(3) 0.042(4) -0.012(4)
O5 0.051(4) 0.073(5) 0.042(4) -0.007(4) 0.022(3) 0.014(4)
O6 0.047(4) 0.035(4) 0.051(4) 0.006(4) 0.028(3) 0.003(4)
O7 0.060(5) 0.109(4) 0.038(4) 0.001(3) 0.021(4) 0.043(3)
O9 0.059(5) 0.070(3) 0.043(4) 0.002(3) 0.025(4) 0.016(3)
O10 0.059(5) 0.092(6) 0.055(4) -0.025(4) 0.034(4) 0.004(4)
O46 0.069(5) 0.094(5) 0.045(4) 0.015(4) 0.031(4) 0.040(4)
O45 0.046(4) 0.112(5) 0.058(4) -0.015(5) 0.021(3) 0.023(4)
O20 0.137(11) 0.043(5) 0.159(10) -0.005(7) 0.114(7) 0.015(6)
O20' 0.137(11) 0.043(5) 0.163(11) 0.003(7) 0.119(8) 0.017(6)
O24 0.142(11) 0.045(7) 0.168(12) -0.001(9) 0.108(9) 0.014(8)
O24' 0.141(11) 0.043(7) 0.168(12) 0.002(9) 0.112(9) 0.013(8)
C21 0.060(6) 0.070(8) 0.067(7) 0.017(5) 0.046(6) -0.004(7)
O13 0.152(9) 0.049(5) 0.102(6) -0.029(5) 0.061(7) -0.002(5)
C24 0.079(8) 0.077(8) 0.073(7) 0.003(7) 0.048(6) 0.017(7)
O14 0.059(6) 0.108(7) 0.045(5) 0.026(5) 0.017(5) 0.047(5)
O14' 0.060(5) 0.107(6) 0.045(5) 0.023(4) 0.020(4) 0.049(5)
O16 0.067(4) 0.156(8) 0.110(7) 0.010(6) 0.049(4) 0.040(4)
C27 0.074(8) 0.120(13) 0.060(9) 0.005(9) 0.044(7) 0.035(8)
O11 0.058(5) 0.126(6) 0.054(4) -0.033(4) 0.020(4) 0.024(4)
C29 0.172(10) 0.047(7) 0.104(8) -0.025(6) 0.091(8) -0.021(7)
O17 0.079(6) 0.147(9) 0.097(8) 0.031(6) 0.050(6) 0.056(6)
C34 0.090(10) 0.082(10) 0.061(7) 0.020(8) 0.044(7) 0.028(8)
O19 0.099(6) 0.078(6) 0.101(6) 0.006(4) 0.080(5) 0.025(5)
O18 0.107(9) 0.057(7) 0.102(7) 0.008(6) 0.086(6) 0.025(6)
O18' 0.106(9) 0.053(7) 0.104(8) 0.016(7) 0.085(7) 0.029(6)
C38 0.085(9) 0.064(8) 0.086(10) 0.025(7) 0.058(8) -0.003(8)
O15 0.064(5) 0.191(10) 0.069(6) -0.027(6) 0.003(5) 0.040(6)
C47 0.077(9) 0.077(8) 0.067(9) 0.018(6) 0.057(7) 0.024(7)
C46 0.209(16) 0.070(11) 0.115(13) -0.028(9) 0.084(13) -0.056(11)
O12 0.143(11) 0.036(8) 0.105(10) -0.020(8) 0.086(9) -0.007(7)
O12' 0.143(11) 0.037(8) 0.104(10) -0.020(8) 0.087(9) -0.010(7)
C53 0.057(6) 0.110(7) 0.051(5) -0.029(5) 0.027(5) 0.016(5)
C53' 0.057(6) 0.110(7) 0.051(5) -0.030(5) 0.028(5) 0.015(5)
C54 0.126(14) 0.177(13) 0.082(11) 0.076(9) 0.036(11) 0.064(11)
C58 0.096(11) 0.212(16) 0.043(6) 0.029(10) 0.033(7) 0.066(12)
C59 0.074(4) 0.157(7) 0.105(7) 0.026(6) 0.055(5) 0.054(5)
C60 0.098(9) 0.177(12) 0.047(5) 0.039(7) 0.040(6) 0.064(10)
C61 0.206(14) 0.085(13) 0.137(14) -0.042(11) 0.101(12) 0.012(10)
C62 0.097(10) 0.190(17) 0.059(10) 0.028(11) 0.054(8) 0.043(11)
C63 0.106(7) 0.059(6) 0.104(6) 0.012(5) 0.085(6) 0.027(5)
C71 0.147(9) 0.039(5) 0.104(8) -0.021(6) 0.085(7) -0.014(5)
C74 0.197(16) 0.066(11) 0.103(9) -0.024(8) 0.083(11) -0.026(10)
C82 0.131(11) 0.081(10) 0.120(12) 0.017(9) 0.100(9) 0.039(9)
C87 0.124(11) 0.087(12) 0.116(10) -0.004(9) 0.087(8) -0.002(9)
C48 0.155(12) 0.093(13) 0.188(13) -0.037(13) 0.063(11) 0.027(11)
C92 0.080(9) 0.101(11) 0.065(9) 0.006(9) 0.046(7) 0.027(9)
C93 0.087(11) 0.129(10) 0.063(9) -0.009(7) 0.027(9) 0.044(9)
C95 0.102(11) 0.076(9) 0.100(12) 0.014(8) 0.073(9) 0.013(8)
C97 0.110(8) 0.065(7) 0.103(7) 0.008(6) 0.087(6) 0.021(6)
C100 0.068(6) 0.114(7) 0.053(5) -0.023(5) 0.029(5) 0.023(6)
C103 0.057(7) 0.122(13) 0.094(11) 0.024(9) 0.048(7) -0.021(8)
C50 0.144(10) 0.046(4) 0.173(10) 0.001(6) 0.106(7) 0.011(6)
C146 0.114(13) 0.088(8) 0.114(12) -0.007(9) 0.071(10) 0.003(8)
C150 0.113(11) 0.150(12) 0.062(9) -0.044(9) 0.034(9) -0.008(11)
O25 0.046(4) 0.104(4) 0.070(5) -0.040(4) 0.031(4) -0.009(4)
O26 0.054(3) 0.130(4) 0.084(6) -0.047(4) 0.019(4) 0.004(3)
C75 0.050(4) 0.120(5) 0.075(6) -0.045(5) 0.023(5) -0.005(5)
C4 0.053(7) 0.123(6) 0.080(8) -0.042(7) 0.019(7) -0.013(6)
C36 0.070(13) 0.130(12) 0.096(12) -0.030(11) 0.007(12) -0.014(13)
C37 0.056(9) 0.127(11) 0.096(12) -0.036(11) 0.025(9) -0.011(9)
C77 0.058(12) 0.120(12) 0.090(11) -0.049(10) 0.020(10) 0.001(11)
O25' 0.044(4) 0.107(4) 0.068(5) -0.041(4) 0.030(4) -0.005(4)
O26' 0.054(3) 0.130(4) 0.084(6) -0.047(4) 0.019(4) 0.004(3)
C75' 0.051(4) 0.122(4) 0.077(6) -0.049(4) 0.023(5) -0.001(4)
C4' 0.051(6) 0.124(6) 0.083(7) -0.047(6) 0.021(6) -0.005(6)
C77' 0.073(14) 0.121(14) 0.085(11) -0.050(10) 0.016(11) -0.001(13)
C37' 0.054(9) 0.137(15) 0.120(15) -0.036(14) 0.026(11) -0.005(9)
C36' 0.065(11) 0.129(9) 0.092(11) -0.042(9) 0.008(10) -0.015(10)
C127 0.079(4) 0.166(6) 0.112(6) 0.028(6) 0.059(5) 0.065(5)
C39 0.083(8) 0.166(12) 0.127(13) 0.021(12) 0.069(11) 0.059(9)
C2 0.094(12) 0.192(13) 0.113(9) 0.021(9) 0.051(9) 0.088(11)
C3 0.089(8) 0.163(8) 0.133(9) 0.028(8) 0.057(8) 0.062(7)
C227 0.079(4) 0.166(6) 0.112(6) 0.028(6) 0.059(5) 0.065(5)
C2' 0.089(12) 0.189(13) 0.113(9) 0.025(10) 0.057(9) 0.085(11)
C39' 0.083(8) 0.162(12) 0.116(12) 0.027(12) 0.058(10) 0.067(9)
C3' 0.089(8) 0.163(8) 0.133(9) 0.028(8) 0.057(8) 0.062(7)
C44 0.151(8) 0.142(8) 0.150(7) -0.004(5) 0.055(5) 0.008(5)
C45 0.142(9) 0.059(6) 0.172(9) -0.011(7) 0.102(8) 0.019(7)
C43 0.164(15) 0.062(7) 0.209(16) -0.012(10) 0.111(14) 0.022(10)
N1 0.068(8) 0.046(7) 0.052(7) -0.006(6) 0.017(7) 0.010(7)
O31 0.085(11) 0.055(9) 0.061(9) -0.019(8) 0.013(9) 0.004(9)
O32 0.061(8) 0.046(7) 0.049(7) -0.001(6) 0.021(7) 0.018(7)
O33 0.059(8) 0.043(7) 0.046(7) -0.007(6) 0.018(7) 0.004(7)
N2 0.068(9) 0.055(8) 0.076(9) 0.013(8) 0.047(7) 0.020(8)
O28 0.069(9) 0.058(9) 0.070(8) 0.012(8) 0.045(7) 0.029(8)
O29 0.066(10) 0.043(9) 0.074(9) 0.014(8) 0.049(7) 0.009(8)
O30 0.068(9) 0.068(11) 0.087(12) 0.019(10) 0.046(8) 0.024(9)
N1' 0.069(8) 0.056(8) 0.061(8) 0.003(7) 0.029(7) 0.030(7)
O31' 0.078(11) 0.064(10) 0.072(11) -0.004(9) 0.025(9) 0.039(9)
O32' 0.062(8) 0.046(8) 0.050(7) 0.002(6) 0.023(6) 0.025(7)
O33' 0.068(9) 0.057(9) 0.061(8) 0.009(7) 0.037(7) 0.030(7)
N2' 0.057(8) 0.042(7) 0.049(7) -0.012(7) 0.016(7) -0.005(7)
O28' 0.050(8) 0.030(8) 0.047(7) -0.005(6) 0.016(7) 0.000(7)
O29' 0.056(7) 0.042(8) 0.046(7) -0.010(7) 0.022(7) 0.000(7)
O30' 0.074(10) 0.056(10) 0.057(8) -0.017(9) 0.008(8) -0.006(9)
O8 0.054(5) 0.189(9) 0.056(5) -0.025(6) 0.009(5) 0.037(6)
C42 0.057(5) 0.191(9) 0.063(5) -0.028(6) 0.007(5) 0.037(6)
C32 0.062(6) 0.193(10) 0.067(6) -0.030(6) 0.006(5) 0.032(7)
C51 0.074(13) 0.195(14) 0.061(10) -0.032(11) 0.006(11) 0.032(11)
C40 0.073(9) 0.189(13) 0.063(11) -0.036(10) 0.004(9) 0.031(10)
C41 0.071(6) 0.198(11) 0.094(8) -0.031(8) 0.006(6) 0.021(7)
O8' 0.053(5) 0.186(9) 0.057(5) -0.026(5) 0.009(4) 0.035(5)
C51' 0.078(10) 0.195(14) 0.067(8) -0.031(10) 0.004(9) 0.024(11)
C32' 0.063(6) 0.192(9) 0.067(6) -0.030(6) 0.004(5) 0.035(7)
C40' 0.082(13) 0.190(12) 0.075(14) -0.030(10) 0.004(13) 0.029(12)
C42' 0.058(5) 0.191(9) 0.064(5) -0.027(6) 0.006(4) 0.036(6)
C41' 0.071(6) 0.198(11) 0.094(8) -0.031(8) 0.006(6) 0.021(7)

loop_
_atom_type_symbol
_atom_type_description
_atom_type_scat_dispersion_real
_atom_type_scat_dispersion_imag
_atom_type_scat_source
C C 0.0033 0.0016 'International Tables Vol C Tables 4.2.6.8 and 6.1.1.4'
H H 0.0000 0.0000 'International Tables Vol C Tables 4.2.6.8 and 6.1.1.4'
N N 0.0061 0.0033 'International Tables Vol C Tables 4.2.6.8 and 6.1.1.4'
O O 0.0106 0.0060 'International Tables Vol C Tables 4.2.6.8 and 6.1.1.4'
P P 0.1023 0.0942 'International Tables Vol C Tables 4.2.6.8 and 6.1.1.4'
Co Co 0.3494 0.9721 'International Tables Vol C Tables 4.2.6.8 and 6.1.1.4'
Y Y -2.7962 3.5667 'International Tables Vol C Tables 4.2.6.8 and 6.1.1.4'

loop_
_geom_angle_atom_site_label_1
_geom_angle_atom_site_label_2
_geom_angle_atom_site_label_3
_geom_angle
_geom_angle_site_symmetry_1
_geom_angle_site_symmetry_3
O25 Y1 O6 167.7(8) . 2_656
O25 Y1 O13 98.5(8) . .
O6 Y1 O13 93.8(5) 2_656 .
O25 Y1 O10 88.8(9) . .
O6 Y1 O10 93.7(3) 2_656 .
O13 Y1 O10 78.8(5) . .
O25 Y1 O3 80.9(8) . .
O6 Y1 O3 87.9(3) 2_656 .
O13 Y1 O3 155.7(4) . .
O10 Y1 O3 76.9(4) . .
O25 Y1 O2 84.7(8) . .
O6 Y1 O2 86.6(3) 2_656 .
O13 Y1 O2 134.5(4) . .
O10 Y1 O2 146.7(4) . .
O3 Y1 O2 69.8(3) . .
O25 Y1 O4 101.3(9) . .
O6 Y1 O4 81.6(3) 2_656 .
O13 Y1 O4 75.4(4) . .
O10 Y1 O4 153.3(4) . .
O3 Y1 O4 128.7(3) . .
O2 Y1 O4 59.6(3) . .
O25 Y1 O25' 8.5(14) . .
O6 Y1 O25' 160.3(7) 2_656 .
O13 Y1 O25' 105.2(8) . .
O10 Y1 O25' 85.1(8) . .
O3 Y1 O25' 72.7(8) . .
O2 Y1 O25' 83.8(7) . .
O4 Y1 O25' 107.9(8) . .
O25 Y1 P1 97.3(8) . .
O6 Y1 P1 79.1(2) 2_656 .
O13 Y1 P1 105.7(4) . .
O10 Y1 P1 171.6(3) . .
O3 Y1 P1 98.4(2) . .
O2 Y1 P1 29.8(2) . .
O4 Y1 P1 30.3(2) . .
O25' Y1 P1 100.2(7) . .
O25 Y1 Co1 84.9(7) . .
O6 Y1 Co1 83.0(2) 2_656 .
O13 Y1 Co1 168.9(4) . .
O10 Y1 Co1 112.0(3) . .
O3 Y1 Co1 35.2(2) . .
O2 Y1 Co1 34.9(2) . .
O4 Y1 Co1 93.6(2) . .
O25' Y1 Co1 79.3(6) . .
P1 Y1 Co1 63.23(8) . .
O25 Y1 Y2 46.0(8) . .
O6 Y1 Y2 123.9(2) 2_656 .
O13 Y1 Y2 132.2(4) . .
O10 Y1 Y2 71.2(3) . .
O3 Y1 Y2 36.6(2) . .
O2 Y1 Y2 81.0(2) . .
O4 Y1 Y2 132.7(2) . .
O25' Y1 Y2 37.5(8) . .
P1 Y1 Y2 109.18(8) . .
Co1 Y1 Y2 56.91(5) . .
O8' Y2 O7 90.8(11) . .
O8' Y2 O11 76.1(9) . .
O7 Y2 O11 94.4(4) . .
O8' Y2 O26' 56.3(12) . .
O7 Y2 O26' 145.0(7) . .
O11 Y2 O26' 89.1(7) . .
O8' Y2 O3 152.3(9) . .
O7 Y2 O3 83.3(4) . .
O11 Y2 O3 77.4(3) . .
O26' Y2 O3 131.2(7) . .
O8' Y2 O25' 109.7(12) . .
O7 Y2 O25' 157.6(6) . .
O11 Y2 O25' 82.4(8) . .
O26' Y2 O25' 57.4(8) . .
O3 Y2 O25' 74.4(6) . .
O8' Y2 O5 135.9(9) . .
O7 Y2 O5 87.1(4) . .
O11 Y2 O5 148.0(4) . .
O26' Y2 O5 107.8(7) . .
O3 Y2 O5 71.0(3) . .
O25' Y2 O5 84.2(8) . .
O8' Y2 O8 14.7(16) . .
O7 Y2 O8 76.3(9) . .
O11 Y2 O8 79.7(8) . .
O26' Y2 O8 70.2(11) . .
O3 Y2 O8 147.8(8) . .
O25' Y2 O8 124.4(11) . .
O5 Y2 O8 131.3(8) . .
O8' Y2 O45 76.8(9) . .
O7 Y2 O45 83.4(4) . .
O11 Y2 O45 152.8(4) . .
O26' Y2 O45 78.1(7) . .
O3 Y2 O45 128.9(3) . .
O25' Y2 O45 109.4(7) . .
O5 Y2 O45 59.2(3) . .
O8 Y2 O45 73.4(8) . .
O8' Y2 O26 73.3(11) . .
O7 Y2 O26 159.2(5) . .
O11 Y2 O26 94.7(6) . .
O26' Y2 O26 17.1(8) . .
O3 Y2 O26 117.0(5) . .
O25' Y2 O26 42.7(7) . .
O5 Y2 O26 94.9(6) . .
O8 Y2 O26 87.1(10) . .
O45 Y2 O26 80.0(6) . .
O8' Y2 C75' 82.3(12) . .
O7 Y2 C75' 173.1(6) . .
O11 Y2 C75' 83.4(8) . .
O26' Y2 C75' 28.8(4) . .
O3 Y2 C75' 102.6(5) . .
O25' Y2 C75' 28.7(4) . .
O5 Y2 C75' 98.3(7) . .
O8 Y2 C75' 96.9(10) . .
O45 Y2 C75' 95.5(7) . .
O26 Y2 C75' 16.6(7) . .
O8' Y2 O25 113.9(11) . .
O7 Y2 O25 152.2(5) . .
O11 Y2 O25 80.4(7) . .
O26' Y2 O25 62.6(8) . .
O3 Y2 O25 69.0(5) . .
O25' Y2 O25 5.5(8) . .
O5 Y2 O25 83.6(7) . .
O8 Y2 O25 128.5(10) . .
O45 Y2 O25 113.4(6) . .
O26 Y2 O25 48.2(4) . .
C75' Y2 O25 33.9(7) . .
O9 Y3 O16 87.3(5) . .
O9 Y3 O14' 84.6(10) . .
O16 Y3 O14' 79.5(9) . .
O9 Y3 O22 165.8(7) . .
O16 Y3 O22 106.9(8) . .
O14' Y3 O22 97.8(12) . .
O9 Y3 O19 97.8(4) . .
O16 Y3 O19 77.7(5) . .
O14' Y3 O19 156.9(9) . .
O22 Y3 O19 85.5(7) . .
O9 Y3 O34 87.4(9) . .
O16 Y3 O34 150.5(5) . .
O14' Y3 O34 128.7(8) . .
O22 Y3 O34 80.2(11) . .
O19 Y3 O34 74.3(4) . .
O9 Y3 O46 88.0(4) . .
O16 Y3 O46 136.1(5) . .
O14' Y3 O46 56.5(8) . .
O22 Y3 O46 81.8(7) . .
O19 Y3 O46 146.2(5) . .
O34 Y3 O46 72.7(4) . .
O9 Y3 O34' 86.8(9) . .
O16 Y3 O34' 155.8(7) . .
O14' Y3 O34' 123.2(9) . .
O22 Y3 O34' 80.2(11) . .
O19 Y3 O34' 79.9(6) . .
O34 Y3 O34' 5.6(6) . .
O46 Y3 O34' 67.1(6) . .
O9 Y3 O38' 152.8(7) . .
O16 Y3 O38' 70.1(7) . .
O14' Y3 O38' 76.8(11) . .
O22 Y3 O38' 39.8(10) . .
O19 Y3 O38' 92.0(7) . .
O34 Y3 O38' 119.7(11) . .
O46 Y3 O38' 97.8(6) . .
O34' Y3 O38' 120.0(11) . .
O9 Y3 O22' 154.0(6) . .
O16 Y3 O22' 117.0(6) . .
O14' Y3 O22' 107.9(11) . .
O22 Y3 O22' 13.6(9) . .
O19 Y3 O22' 79.7(7) . .
O34 Y3 O22' 66.8(10) . .
O46 Y3 O22' 80.7(7) . .
O34' Y3 O22' 67.2(10) . .
O38' Y3 O22' 52.9(6) . .
O9 Y3 O14 80.0(8) . .
O16 Y3 O14 74.0(8) . .
O14' Y3 O14 7.1(15) . .
O22 Y3 O14 103.6(10) . .
O19 Y3 O14 151.6(8) . .
O34 Y3 O14 133.3(7) . .
O46 Y3 O14 62.2(7) . .
O34' Y3 O14 127.8(8) . .
O38' Y3 O14 79.3(10) . .
O22' Y3 O14 114.2(10) . .
O9 Y3 C81' 175.7(7) . .
O16 Y3 C81' 93.8(7) . .
O14' Y3 C81' 91.6(11) . .
O22 Y3 C81' 13.7(9) . .
O19 Y3 C81' 86.4(7) . .
O34 Y3 C81' 93.6(10) . .
O46 Y3 C81' 88.4(7) . .
O34' Y3 C81' 93.9(10) . .
O38' Y3 C81' 26.1(4) . .
O22' Y3 C81' 26.8(3) . .
O14 Y3 C81' 96.3(10) . .
O38 Y4 O36 144.6(10) . 2_656
O38 Y4 O18 111.4(10) . .
O36 Y4 O18 78.5(9) 2_656 .
O38 Y4 O34 139.6(12) . .
O36 Y4 O34 75.6(10) 2_656 .
O18 Y4 O34 72.6(9) . .
O38 Y4 O22 62.5(7) . .
O36 Y4 O22 152.2(8) 2_656 .
O18 Y4 O22 97.6(11) . .
O34 Y4 O22 77.0(10) . .
O38 Y4 O20 76.6(11) . .
O36 Y4 O20 74.5(10) 2_656 .
O18 Y4 O20 72.2(11) . .
O34 Y4 O20 137.4(11) . .
O22 Y4 O20 131.0(10) . .
O38 Y4 O23 107.9(9) . .
O36 Y4 O23 71.5(8) 2_656 .
O18 Y4 O23 140.6(10) . .
O34 Y4 O23 75.6(6) . .
O22 Y4 O23 97.5(9) . .
O20 Y4 O23 121.1(10) . .
O38 Y4 C81 32.3(4) . .
O36 Y4 C81 176.6(8) 2_656 .
O18 Y4 C81 101.4(9) . .
O34 Y4 C81 107.6(10) . .
O22 Y4 C81 31.1(3) . .
O20 Y4 C81 102.3(10) . .
O23 Y4 C81 110.1(7) . .
O38 Y4 O21 82.5(8) . .
O36 Y4 O21 68.0(7) 2_656 .
O18 Y4 O21 133.2(10) . .
O34 Y4 O21 125.5(7) . .
O22 Y4 O21 127.1(8) . .
O20 Y4 O21 68.0(9) . .
O23 Y4 O21 55.3(8) . .
C81 Y4 O21 110.2(7) . .
O38 Y4 P4 95.3(7) . .
O36 Y4 P4 67.9(6) 2_656 .
O18 Y4 P4 146.3(9) . .
O34 Y4 P4 100.6(4) . .
O22 Y4 P4 113.4(7) . .
O20 Y4 P4 95.4(8) . .
O23 Y4 P4 27.0(6) . .
C81 Y4 P4 112.0(5) . .
O21 Y4 P4 28.3(5) . .
O38 Y4 Co3 126.8(8) . .
O36 Y4 Co3 74.8(6) 2_656 .
O18 Y4 Co3 110.7(8) . .
O34 Y4 Co3 39.26(18) . .
O22 Y4 Co3 81.2(5) . .
O20 Y4 Co3 147.8(9) . .
O23 Y4 Co3 37.2(6) . .
C81 Y4 Co3 108.2(5) . .
O21 Y4 Co3 91.5(5) . .
P4 Y4 Co3 63.7(2) . .
O38 Y4 Y3 100.6(7) . .
O36 Y4 Y3 114.7(6) 2_656 .
O18 Y4 Y3 77.9(9) . .
O34 Y4 Y3 39.4(8) . .
O22 Y4 Y3 38.6(5) . .
O20 Y4 Y3 146.3(8) . .
O23 Y4 Y3 92.0(6) . .
C81 Y4 Y3 68.4(5) . .
O21 Y4 Y3 145.6(5) . .
P4 Y4 Y3 118.2(3) . .
Co3 Y4 Y3 59.07(11) . .
Co3 O34 Y3 99.9(9) . .
Co3 O34 Y4 99.4(9) . .
Y3 O34 Y4 101.2(16) . .
Co3 O34 H34D 117.7 . .
Y3 O34 H34D 117.7 . .
Y4 O34 H34D 117.7 . .
O38 C81 O22 128(2) . .
O38 C81 C90 117.1(9) . .
O22 C81 C90 114(2) . .
O38 C81 Y4 57.0(11) . .
O22 C81 Y4 74.3(16) . .
C90 C81 Y4 159.9(9) . .
C81 C90 C85 108.5(12) . .
C81 C90 C91 109.8(14) . .
C85 C90 C91 111.2(12) . .
C81 C90 C88 109.8(9) . .
C85 C90 C88 109.3(13) . .
C91 C90 C88 108.2(11) . .
C81 O22 Y3 159.0(15) . .
C81 O22 Y4 74.6(15) . .
Y3 O22 Y4 99.7(10) . .
C81 O38 Y4 90.7(13) . .
C90 C88 H88A 109.5 . .
C90 C88 H88B 109.5 . .
H88A C88 H88B 109.5 . .
C90 C88 H88C 109.5 . .
H88A C88 H88C 109.5 . .
H88B C88 H88C 109.5 . .
C90 C85 H85A 109.5 . .
C90 C85 H85B 109.5 . .
H85A C85 H85B 109.5 . .
C90 C85 H85C 109.5 . .
H85A C85 H85C 109.5 . .
H85B C85 H85C 109.5 . .
C90 C91 H91A 109.5 . .
C90 C91 H91B 109.5 . .
H91A C91 H91B 109.5 . .
C90 C91 H91C 109.5 . .
H91A C91 H91C 109.5 . .
H91B C91 H91C 109.5 . .
O36' Y4' O20' 110.4(12) 2_656 .
O36' Y4' O34' 93.1(12) 2_656 .
O20' Y4' O34' 147.4(12) . .
O36' Y4' O21' 98.4(9) 2_656 .
O20' Y4' O21' 74.7(10) . .
O34' Y4' O21' 125.2(9) . .
O36' Y4' O18' 111.1(9) 2_656 .
O20' Y4' O18' 72.7(11) . .
O34' Y4' O18' 78.0(9) . .
O21' Y4' O18' 141.8(10) . .
O36' Y4' O22' 162.9(9) 2_656 .
O20' Y4' O22' 86.2(12) . .
O34' Y4' O22' 69.9(12) . .
O21' Y4' O22' 89.9(9) . .
O18' Y4' O22' 68.7(10) . .
O36' Y4' O23' 102.5(8) 2_656 .
O20' Y4' O23' 126.0(11) . .
O34' Y4' O23' 66.4(9) . .
O21' Y4' O23' 58.8(8) . .
O18' Y4' O23' 131.8(11) . .
O22' Y4' O23' 69.1(9) . .
O36' Y4' P4' 93.5(6) 2_656 .
O20' Y4' P4' 105.0(9) . .
O34' Y4' P4' 95.4(6) . .
O21' Y4' P4' 30.9(6) . .
O18' Y4' P4' 154.7(9) . .
O22' Y4' P4' 86.0(7) . .
O23' Y4' P4' 30.2(6) . .
O36' Y4' Co3 87.9(6) 2_656 .
O20' Y4' Co3 159.0(10) . .
O34' Y4' Co3 34.0(5) . .
O21' Y4' Co3 93.0(6) . .
O18' Y4' Co3 111.2(8) . .
O22' Y4' Co3 76.7(7) . .
O23' Y4' Co3 35.8(6) . .
P4' Y4' Co3 62.3(3) . .
O36' Y4' Co5 70.1(7) 2_656 .
O20' Y4' Co5 62.2(9) . .
O34' Y4' Co5 150.1(6) . .
O21' Y4' Co5 39.8(6) . .
O18' Y4' Co5 130.6(8) . .
O22' Y4' Co5 123.9(7) . .
O23' Y4' Co5 92.5(7) . .
P4' Y4' Co5 62.4(3) . .
Co3 Y4' Co5 118.14(18) . .
O36' Y4' Y3 124.6(7) 2_656 .
O20' Y4' Y3 116.6(10) . .
O34' Y4' Y3 32.9(9) . .
O21' Y4' Y3 120.5(7) . .
O18' Y4' Y3 60.6(8) . .
O22' Y4' Y3 39.4(6) . .
O23' Y4' Y3 72.1(6) . .
P4' Y4' Y3 100.9(3) . .
Co3 Y4' Y3 55.01(11) . .
Co5 Y4' Y3 160.13(18) . .
Co3 O34' Y4' 104.0(10) . .
Co3 O34' Y3 105.1(12) . .
Y4' O34' Y3 114.3(16) . .
Co3 O34' H34E 111.0 . .
Y4' O34' H34E 111.0 . .
Y3 O34' H34E 111.0 . .
O38' C81' O22' 120(3) . .
O38' C81' C90' 114(2) . .
O22' C81' C90' 124(2) . .
O38' C81' Y3 55.3(14) . .
O22' C81' Y3 64.7(16) . .
C90' C81' Y3 167.1(16) . .
C81' O22' Y4' 164(2) . .
C81' O22' Y3 88.5(18) . .
Y4' O22' Y3 104.1(8) . .
C81' O38' Y3 98.6(17) . .
C88' C90' C81' 113.4(13) . .
C88' C90' C85' 107.8(15) . .
C81' C90' C85' 110.4(14) . .
C88' C90' C91' 107.8(13) . .
C81' C90' C91' 109.3(15) . .
C85' C90' C91' 108.0(15) . .
C90' C91' H91D 109.5 . .
C90' C91' H91E 109.5 . .
H91D C91' H91E 109.5 . .
C90' C91' H91F 109.5 . .
H91D C91' H91F 109.5 . .
H91E C91' H91F 109.5 . .
C90' C85' H85D 109.5 . .
C90' C85' H85E 109.5 . .
H85D C85' H85E 109.5 . .
C90' C85' H85F 109.5 . .
H85D C85' H85F 109.5 . .
H85E C85' H85F 109.5 . .
C90' C88' H88D 109.5 . .
C90' C88' H88E 109.5 . .
H88D C88' H88E 109.5 . .
C90' C88' H88F 109.5 . .
H88D C88' H88F 109.5 . .
H88E C88' H88F 109.5 . .
O2 Co1 O29' 89.5(6) . .
O2 Co1 O3 81.8(4) . .
O29' Co1 O3 167.8(7) . .
O2 Co1 O5 95.9(4) . .
O29' Co1 O5 106.3(6) . .
O3 Co1 O5 83.3(3) . .
O2 Co1 O28' 95.6(5) . 2_656
O29' Co1 O28' 85.1(7) . 2_656
O3 Co1 O28' 87.1(5) . 2_656
O5 Co1 O28' 163.9(5) . 2_656
O2 Co1 O33 105.8(7) . .
O29' Co1 O33 22.6(6) . .
O3 Co1 O33 169.6(7) . .
O5 Co1 O33 88.8(6) . .
O28' Co1 O33 99.0(7) 2_656 .
O2 Co1 O32' 161.1(5) . .
O29' Co1 O32' 96.6(8) . .
O3 Co1 O32' 89.2(6) . .
O5 Co1 O32' 99.5(6) . .
O28' Co1 O32' 67.3(7) 2_656 .
O33 Co1 O32' 85.5(8) . .
O2 Co1 O32 163.5(5) . .
O29' Co1 O32 74.0(7) . .
O3 Co1 O32 114.5(5) . .
O5 Co1 O32 89.0(6) . .
O28' Co1 O32 83.3(7) 2_656 .
O33 Co1 O32 58.4(8) . .
O32' Co1 O32 28.7(6) . .
O2 Co1 O28' 87.6(5) . .
O29' Co1 O28' 57.0(7) . .
O3 Co1 O28' 113.7(5) . .
O5 Co1 O28' 163.0(4) . .
O28' Co1 O28' 29.2(8) 2_656 .
O33 Co1 O28' 74.2(7) . .
O32' Co1 O28' 80.9(7) . .
O32 Co1 O28' 83.4(6) . .
O2 Co1 Y2 93.5(3) . .
O29' Co1 Y2 148.8(6) . .
O3 Co1 Y2 41.3(2) . .
O5 Co1 Y2 42.5(2) . .
O28' Co1 Y2 125.3(4) 2_656 .
O33 Co1 Y2 129.7(6) . .
O32' Co1 Y2 90.5(5) . .
O32 Co1 Y2 100.7(5) . .
O28' Co1 Y2 154.1(4) . .
O2 Co1 Y1 41.7(2) . .
O29' Co1 Y1 129.4(6) . .
O3 Co1 Y1 40.5(3) . .
O5 Co1 Y1 93.7(3) . .
O28' Co1 Y1 87.3(5) 2_656 .
O33 Co1 Y1 147.5(6) . .
O32' Co1 Y1 125.7(5) . .
O32 Co1 Y1 153.9(5) . .
O28' Co1 Y1 99.8(4) . .
Y2 Co1 Y1 65.65(5) . .
O12 Co2 O12 107(4) 2_656 .
O12 Co2 O4 114(2) 2_656 .
O12 Co2 O4 110(2) . .
O12 Co2 O4 110(2) 2_656 2_656
O12 Co2 O4 114(2) . 2_656
O4 Co2 O4 100.9(5) . 2_656
O12 Co2 O12' 4(5) 2_656 2_656
O12 Co2 O12' 109.1(9) . 2_656
O4 Co2 O12' 115(2) . 2_656
O4 Co2 O12' 107(2) 2_656 2_656
O12 Co2 O12' 109.1(9) 2_656 .
O12 Co2 O12' 4(4) . .
O4 Co2 O12' 107(2) . .
O4 Co2 O12' 115(2) 2_656 .
O12' Co2 O12' 112(4) 2_656 .
O34' Co3 O46 82.2(11) . .
O34' Co3 O23' 83.3(12) . .
O46 Co3 O23' 88.4(8) . .
O34' Co3 O33' 170.9(10) . .
O46 Co3 O33' 91.4(8) . .
O23' Co3 O33' 103.0(10) . .
O34' Co3 O28 170.6(10) . .
O46 Co3 O28 105.4(9) . .
O23' Co3 O28 91.3(10) . .
O33' Co3 O28 18.4(10) . .
O34' Co3 O32 86.8(11) . .
O46 Co3 O32 94.3(6) . .
O23' Co3 O32 169.3(8) . .
O33' Co3 O32 87.3(9) . .
O28 Co3 O32 97.9(9) . .
O34' Co3 O23 83.6(10) . .
O46 Co3 O23 105.2(8) . .
O23' Co3 O23 16.9(10) . .
O33' Co3 O23 104.3(10) . .
O28 Co3 O23 89.0(9) . .
O32 Co3 O23 156.8(8) . .
O34' Co3 O29 88.5(12) . 2_656
O46 Co3 O29 162.6(5) . 2_656
O23' Co3 O29 105.0(9) . 2_656
O33' Co3 O29 96.1(9) . 2_656
O28 Co3 O29 85.5(10) . 2_656
O32 Co3 O29 70.4(7) . 2_656
O23 Co3 O29 88.2(8) . 2_656
O34' Co3 O34 0.4(11) . .
O46 Co3 O34 81.8(9) . .
O23' Co3 O34 83.5(10) . .
O33' Co3 O34 170.5(8) . .
O28 Co3 O34 171.1(8) . .
O32 Co3 O34 86.6(10) . .
O23 Co3 O34 83.9(8) . .
O29 Co3 O34 88.8(11) 2_656 .
O34' Co3 O29 114.1(12) . .
O46 Co3 O29 163.4(5) . .
O23' Co3 O29 96.4(9) . .
O33' Co3 O29 72.1(9) . .
O28 Co3 O29 58.7(10) . .
O32 Co3 O29 83.8(7) . .
O23 Co3 O29 80.9(8) . .
O29 Co3 O29 27.9(8) 2_656 .
O34 Co3 O29 114.5(10) . .
O34' Co3 O32' 114.2(10) . .
O46 Co3 O32' 89.1(6) . .
O23' Co3 O32' 161.8(8) . .
O33' Co3 O32' 59.0(9) . .
O28 Co3 O32' 72.0(8) . .
O32 Co3 O32' 28.9(6) . .
O23 Co3 O32' 158.9(8) . .
O29 Co3 O32' 81.4(7) 2_656 .
O34 Co3 O32' 113.9(9) . .
O29 Co3 O32' 81.3(7) . .
O34' Co3 Y4' 42.1(7) . .
O46 Co3 Y4' 99.1(3) . .
O23' Co3 Y4' 45.9(7) . .
O33' Co3 Y4' 146.2(8) . .
O28 Co3 Y4' 129.8(7) . .
O32 Co3 Y4' 123.4(5) . .
O23 Co3 Y4' 42.0(6) . .
O29 Co3 Y4' 83.3(5) 2_656 .
O34 Co3 Y4' 42.4(5) . .
O29 Co3 Y4' 95.7(5) . .
O32' Co3 Y4' 152.1(5) . .
O14 Co4 O17 113.8(12) . .
O14 Co4 O15 125.3(10) . .
O17 Co4 O15 101.0(6) . .
O14 Co4 O45 96.9(11) . .
O17 Co4 O45 111.1(5) . .
O15 Co4 O45 108.7(6) . .
O14 Co4 O14' 6.2(16) . .
O17 Co4 O14' 109.2(10) . .
O15 Co4 O14' 131.4(9) . .
O45 Co4 O14' 95.1(9) . .
O21 Co5 O21 83.4(16) . 2_656
O21 Co5 O24 123.6(14) . .
O21 Co5 O24 112.2(13) 2_656 .
O21 Co5 O24 112.2(13) . 2_656
O21 Co5 O24 123.6(14) 2_656 2_656
O24 Co5 O24 103(2) . 2_656
O21 Co5 O24' 128.0(12) . 2_656
O21 Co5 O24' 106.1(14) 2_656 2_656
O24 Co5 O24' 100.4(9) . 2_656
O24 Co5 O24' 22.3(16) 2_656 2_656
O21 Co5 O24' 106.1(14) . .
O21 Co5 O24' 128.0(12) 2_656 .
O24 Co5 O24' 22.3(16) . .
O24 Co5 O24' 100.4(9) 2_656 .
O24' Co5 O24' 107(2) 2_656 .
O21 Co5 O21' 13.5(11) . .
O21 Co5 O21' 96.5(9) 2_656 .
O24 Co5 O21' 114.9(13) . .
O24 Co5 O21' 107.3(13) 2_656 .
O24' Co5 O21' 126.6(12) 2_656 .
O24' Co5 O21' 95.2(12) . .
O21 Co5 O21' 96.5(9) . 2_656
O21 Co5 O21' 13.5(11) 2_656 2_656
O24 Co5 O21' 107.3(12) . 2_656
O24 Co5 O21' 114.9(13) 2_656 2_656
O24' Co5 O21' 95.2(12) 2_656 2_656
O24' Co5 O21' 126.6(12) . 2_656
O21' Co5 O21' 109.7(12) . 2_656
O21 Co5 Y4' 72.2(8) . 2_656
O21 Co5 Y4' 40.5(7) 2_656 2_656
O24 Co5 Y4' 150.6(11) . 2_656
O24 Co5 Y4' 91.1(11) 2_656 2_656
O24' Co5 Y4' 82.8(10) 2_656 2_656
O24' Co5 Y4' 168.1(10) . 2_656
O21' Co5 Y4' 84.5(6) . 2_656
O21' Co5 Y4' 43.5(6) 2_656 2_656
O21 Co5 Y4' 40.5(7) . .
O21 Co5 Y4' 72.2(8) 2_656 .
O24 Co5 Y4' 91.1(11) . .
O24 Co5 Y4' 150.6(11) 2_656 .
O24' Co5 Y4' 168.1(10) 2_656 .
O24' Co5 Y4' 82.8(10) . .
O21' Co5 Y4' 43.5(6) . .
O21' Co5 Y4' 84.5(6) 2_656 .
Y4' Co5 Y4' 89.0(2) 2_656 .
O6 P1 O2 114.5(5) . .
O6 P1 O4 112.2(5) . .
O2 P1 O4 101.9(5) . .
O6 P1 C21 108.3(7) . .
O2 P1 C21 108.9(6) . .
O4 P1 C21 110.9(7) . .
O6 P1 Y1 120.1(3) . .
O2 P1 Y1 50.3(3) . .
O4 P1 Y1 52.7(4) . .
C21 P1 Y1 131.6(6) . .
O9 P2 O5 114.0(6) . .
O9 P2 O45 112.5(7) . .
O5 P2 O45 102.1(5) . .
O9 P2 C24 108.8(7) . .
O5 P2 C24 110.9(7) . .
O45 P2 C24 108.4(8) . .
O9 P2 Y2 120.5(4) . .
O5 P2 Y2 50.3(4) . .
O45 P2 Y2 52.8(4) . .
C24 P2 Y2 130.7(6) . .
O7 P3 O14 115.5(19) . .
O7 P3 O46 109.6(13) . .
O14 P3 O46 104.2(15) . .
O7 P3 C60 112.1(14) . .
O14 P3 C60 112.4(17) . .
O46 P3 C60 101.7(14) . .
O7 P3 Y3 120.0(11) . .
O14 P3 Y3 56.7(12) . .
O46 P3 Y3 48.4(6) . .
C60 P3 Y3 125.8(12) . .
O46 P3' O14' 98.7(16) . .
O46 P3' O7 119.7(15) . .
O14' P3' O7 110.8(18) . .
O46 P3' C60 116.8(17) . .
O14' P3' C60 107.3(17) . .
O7 P3' C60 103.1(13) . .
O46 P3' Y3 51.5(8) . .
O14' P3' Y3 48.6(12) . .
O7 P3' Y3 121.2(11) . .
C60 P3' Y3 134.2(12) . .
O23 P4 O21 101.1(13) . .
O23 P4 O36 114.8(13) . .
O21 P4 O36 113.5(14) . .
O23 P4 C55 110.4(12) . .
O21 P4 C55 109.8(11) . .
O36 P4 C55 107.1(11) . .
O23 P4 Y4 45.7(9) . .
O21 P4 Y4 55.5(10) . .
O36 P4 Y4 132.1(8) . .
C55 P4 Y4 120.6(8) . .
P4 O23 Co3 150.4(15) . .
P4 O23 Y4 107.3(12) . .
Co3 O23 Y4 99.3(9) . .
P4 O36 Y4 145.3(13) . 2_656
P4 O21 Co5 135.1(17) . .
P4 O21 Y4 96.2(12) . .
Co5 O21 Y4 120.6(10) . .
C57 C55 C80 108.4(16) . .
C57 C55 C56 108.2(16) . .
C80 C55 C56 108.1(15) . .
C57 C55 P4 111.1(14) . .
C80 C55 P4 110.6(15) . .
C56 C55 P4 110.3(15) . .
C55 C56 H56A 109.5 . .
C55 C56 H56B 109.5 . .
H56A C56 H56B 109.5 . .
C55 C56 H56C 109.5 . .
H56A C56 H56C 109.5 . .
H56B C56 H56C 109.5 . .
C55 C57 H57A 109.5 . .
C55 C57 H57B 109.5 . .
H57A C57 H57B 109.5 . .
C55 C57 H57C 109.5 . .
H57A C57 H57C 109.5 . .
H57B C57 H57C 109.5 . .
C55 C80 H80A 109.5 . .
C55 C80 H80B 109.5 . .
H80A C80 H80B 109.5 . .
C55 C80 H80C 109.5 . .
H80A C80 H80C 109.5 . .
H80B C80 H80C 109.5 . .
O36' P4' O23' 113.1(13) . .
O36' P4' O21' 111.3(15) . .
O23' P4' O21' 102.8(13) . .
O36' P4' C55' 108.6(11) . .
O23' P4' C55' 111.7(12) . .
O21' P4' C55' 109.3(11) . .
O36' P4' Y4' 107.9(9) . .
O23' P4' Y4' 55.5(9) . .
O21' P4' Y4' 52.4(9) . .
C55' P4' Y4' 143.4(8) . .
P4' O23' Co3 141.2(16) . .
P4' O23' Y4' 94.3(12) . .
Co3 O23' Y4' 98.3(9) . .
P4' O21' Co5 125.3(15) . .
P4' O21' Y4' 96.7(11) . .
Co5 O21' Y4' 96.7(8) . .
P4' O36' Y4' 147.8(15) . 2_656
C57' C55' C80' 111.5(16) . .
C57' C55' C56' 111.5(16) . .
C80' C55' C56' 111.5(15) . .
C57' C55' P4' 108.0(15) . .
C80' C55' P4' 107.1(15) . .
C56' C55' P4' 107.1(15) . .
C55' C80' H80D 109.5 . .
C55' C80' H80E 109.5 . .
H80D C80' H80E 109.5 . .
C55' C80' H80F 109.5 . .
H80D C80' H80F 109.5 . .
H80E C80' H80F 109.5 . .
C55' C57' H57D 109.5 . .
C55' C57' H57E 109.5 . .
H57D C57' H57E 109.5 . .
C55' C57' H57F 109.5 . .
H57D C57' H57F 109.5 . .
H57E C57' H57F 109.5 . .
C55' C56' H56D 109.5 . .
C55' C56' H56E 109.5 . .
H56D C56' H56E 109.5 . .
C55' C56' H56F 109.5 . .
H56D C56' H56F 109.5 . .
H56E C56' H56F 109.5 . .
P1 O2 Co1 147.1(6) . .
P1 O2 Y1 99.9(4) . .
Co1 O2 Y1 103.3(4) . .
Co1 O3 Y1 104.3(4) . .
Co1 O3 Y2 103.1(3) . .
Y1 O3 Y2 107.1(4) . .
Co1 O3 H3D 113.8 . .
Y1 O3 H3D 113.8 . .
Y2 O3 H3D 113.8 . .
P1 O4 Co2 126.6(6) . .
P1 O4 Y1 96.9(5) . .
Co2 O4 Y1 110.6(4) . .
P2 O5 Co1 145.3(7) . .
P2 O5 Y2 100.2(5) . .
Co1 O5 Y2 101.7(3) . .
P1 O6 Y1 150.6(5) . 2_656
P3 O7 P3' 12.1(13) . .
P3 O7 Y2 141.2(10) . .
P3' O7 Y2 149.0(9) . .
P2 O9 Y3 147.1(6) . .
C53' O10 C53 13(2) . .
C53' O10 Y1 129.0(17) . .
C53 O10 Y1 139.1(13) . .
P3' O46 P3 3.8(16) . .
P3' O46 Co3 144.6(11) . .
P3 O46 Co3 144.8(9) . .
P3' O46 Y3 101.4(10) . .
P3 O46 Y3 98.5(8) . .
Co3 O46 Y3 104.7(4) . .
P2 O45 Co4 131.8(8) . .
P2 O45 Y2 97.1(5) . .
Co4 O45 Y2 108.6(4) . .
C50 O20 Y4 142(3) . .
C50 O20' Y4' 135(2) . .
C50 O24 Co5 109(2) . .
C50 O24' Co5 120(3) . .
C103 C21 C47 110.9(14) . .
C103 C21 C38 109.8(14) . .
C47 C21 C38 109.0(14) . .
C103 C21 P1 110.2(11) . .
C47 C21 P1 107.9(10) . .
C38 C21 P1 108.9(10) . .
C71 O13 Y1 152.8(17) . .
C34 C24 C92 111.3(14) . .
C34 C24 C146 109.9(16) . .
C92 C24 C146 109.3(16) . .
C34 C24 P2 107.9(12) . .
C92 C24 P2 109.5(12) . .
C146 C24 P2 109.0(11) . .
P3 O14 Co4 133(2) . .
P3 O14 Y3 93.7(13) . .
Co4 O14 Y3 112.2(14) . .
P3' O14' Co4 126(2) . .
P3' O14' Y3 101.4(15) . .
Co4 O14' Y3 111.2(14) . .
C59 O16 Y3 158.9(13) . .
C100 C27 H27A 109.5 . .
C100 C27 H27B 109.5 . .
H27A C27 H27B 109.5 . .
C100 C27 H27C 109.5 . .
H27A C27 H27C 109.5 . .
H27B C27 H27C 109.5 . .
C53' O11 C53 13(2) . .
C53' O11 Y2 132.6(19) . .
C53 O11 Y2 141.5(17) . .
C74 C29 C46 114(2) . .
C74 C29 C71 111.7(17) . .
C46 C29 C71 108.7(16) . .
C74 C29 C61 108.5(17) . .
C46 C29 C61 105.6(18) . .
C71 C29 C61 108(2) . .
C59 O17 Co4 120.6(13) . .
C24 C34 H34A 109.5 . .
C24 C34 H34B 109.5 . .
H34A C34 H34B 109.5 . .
C24 C34 H34C 109.5 . .
H34A C34 H34C 109.5 . .
H34B C34 H34C 109.5 . .
C63 O19 Y3 137.8(11) . .
C63 O18 Y4 121(2) . .
C63 O18' Y4' 139(2) . .
C21 C38 H38A 109.5 . .
C21 C38 H38B 109.5 . .
H38A C38 H38B 109.5 . .
C21 C38 H38C 109.5 . .
H38A C38 H38C 109.5 . .
H38B C38 H38C 109.5 . .
C42 O15 C42' 5(3) . .
C42 O15 Co4 110(2) . .
C42' O15 Co4 110.8(18) . .
C21 C47 H47A 109.5 . .
C21 C47 H47B 109.5 . .
H47A C47 H47B 109.5 . .
C21 C47 H47C 109.5 . .
H47A C47 H47C 109.5 . .
H47B C47 H47C 109.5 . .
C29 C46 H46A 109.5 . .
C29 C46 H46B 109.5 . .
H46A C46 H46B 109.5 . .
C29 C46 H46C 109.5 . .
H46A C46 H46C 109.5 . .
H46B C46 H46C 109.5 . .
C71 O12 Co2 124(4) . .
C71 O12' Co2 120(5) . .
O11 C53 O10 113.4(15) . .
O11 C53 C100 124.2(15) . .
O10 C53 C100 122.2(13) . .
O10 C53' O11 137(3) . .
O10 C53' C100 110.6(17) . .
O11 C53' C100 111.8(18) . .
C60 C54 H54A 109.5 . .
C60 C54 H54B 109.5 . .
H54A C54 H54B 109.5 . .
C60 C54 H54C 109.5 . .
H54A C54 H54C 109.5 . .
H54B C54 H54C 109.5 . .
C60 C58 H58A 109.5 . .
C60 C58 H58B 109.5 . .
H58A C58 H58B 109.5 . .
C60 C58 H58C 109.5 . .
H58A C58 H58C 109.5 . .
H58B C58 H58C 109.5 . .
O17 C59 O16 122.9(18) . .
O17 C59 C127 122.1(14) . .
O16 C59 C127 114.9(14) . .
C54 C60 C62 110(2) . .
C54 C60 C58 110.2(18) . .
C62 C60 C58 111.5(17) . .
C54 C60 P3 112.5(15) . .
C62 C60 P3 109.9(14) . .
C58 C60 P3 102.5(17) . .
C54 C60 P3' 106.0(15) . .
C62 C60 P3' 104.9(14) . .
C58 C60 P3' 113.8(17) . .
P3 C60 P3' 11.4(10) . .
C29 C61 H61A 109.5 . .
C29 C61 H61B 109.5 . .
H61A C61 H61B 109.5 . .
C29 C61 H61C 109.5 . .
H61A C61 H61C 109.5 . .
H61B C61 H61C 109.5 . .
C60 C62 H62A 109.5 . .
C60 C62 H62B 109.5 . .
H62A C62 H62B 109.5 . .
C60 C62 H62C 109.5 . .
H62A C62 H62C 109.5 . .
H62B C62 H62C 109.5 . .
O18' C63 O19 115(2) . .
O18' C63 O18 28(2) . .
O19 C63 O18 128.8(17) . .
O18' C63 C97 125(2) . .
O19 C63 C97 117.5(17) . .
O18 C63 C97 113(2) . .
O12' C71 O13 127(4) . .
O12' C71 O12 8(5) . .
O13 C71 O12 119(3) . .
O12' C71 C29 114(3) . .
O13 C71 C29 119(2) . .
O12 C71 C29 122(3) . .
C29 C74 H74A 109.5 . .
C29 C74 H74B 109.5 . .
H74A C74 H74B 109.5 . .
C29 C74 H74C 109.5 . .
H74A C74 H74C 109.5 . .
H74B C74 H74C 109.5 . .
C97 C82 H82A 109.5 . .
C97 C82 H82B 109.5 . .
H82A C82 H82B 109.5 . .
C97 C82 H82C 109.5 . .
H82A C82 H82C 109.5 . .
H82B C82 H82C 109.5 . .
C97 C87 H87A 109.5 . .
C97 C87 H87B 109.5 . .
H87A C87 H87B 109.5 . .
C97 C87 H87C 109.5 . .
H87A C87 H87C 109.5 . .
H87B C87 H87C 109.5 . .
C45 C48 H48A 109.5 . .
C45 C48 H48B 109.5 . .
H48A C48 H48B 109.5 . .
C45 C48 H48C 109.5 . .
H48A C48 H48C 109.5 . .
H48B C48 H48C 109.5 . .
C24 C92 H92A 109.5 . .
C24 C92 H92B 109.5 . .
H92A C92 H92B 109.5 . .
C24 C92 H92C 109.5 . .
H92A C92 H92C 109.5 . .
H92B C92 H92C 109.5 . .
C100 C93 H93A 109.5 . .
C100 C93 H93B 109.5 . .
H93A C93 H93B 109.5 . .
C100 C93 H93C 109.5 . .
H93A C93 H93C 109.5 . .
H93B C93 H93C 109.5 . .
C97 C95 H95A 109.5 . .
C97 C95 H95B 109.5 . .
H95A C95 H95B 109.5 . .
C97 C95 H95C 109.5 . .
H95A C95 H95C 109.5 . .
H95B C95 H95C 109.5 . .
C95 C97 C87 110.5(17) . .
C95 C97 C63 110.7(15) . .
C87 C97 C63 110.3(17) . .
C95 C97 C82 109.3(16) . .
C87 C97 C82 110.8(17) . .
C63 C97 C82 105.2(15) . .
C53 C100 C27 112.5(18) . .
C53 C100 C93 111.8(17) . .
C27 C100 C93 116.7(17) . .
C53 C100 C150 102(3) . .
C27 C100 C150 106.2(16) . .
C93 C100 C150 106.4(16) . .
C53 C100 C53' 4(5) . .
C27 C100 C53' 113.7(16) . .
C93 C100 C53' 113.3(15) . .
C150 C100 C53' 98(3) . .
C21 C103 H10A 109.5 . .
C21 C103 H10B 109.5 . .
H10A C103 H10B 109.5 . .
C21 C103 H10C 109.5 . .
H10A C103 H10C 109.5 . .
H10B C103 H10C 109.5 . .
O24' C50 O20 117(3) . .
O24' C50 O20' 124(3) . .
O20 C50 O20' 36(2) . .
O24' C50 C45 118(2) . .
O20 C50 C45 124(2) . .
O20' C50 C45 112.1(19) . .
O24' C50 O24 30(3) . .
O20 C50 O24 104(3) . .
O20' C50 O24 130(2) . .
C45 C50 O24 117.5(17) . .
C24 C146 H14A 109.5 . .
C24 C146 H14B 109.5 . .
H14A C146 H14B 109.5 . .
C24 C146 H14C 109.5 . .
H14A C146 H14C 109.5 . .
H14B C146 H14C 109.5 . .
C100 C150 H15A 109.5 . .
C100 C150 H15B 109.5 . .
H15A C150 H15B 109.5 . .
C100 C150 H15C 109.5 . .
H15A C150 H15C 109.5 . .
H15B C150 H15C 109.5 . .
C75 O25 Y1 158(2) . .
C75 O25 Y2 93.8(13) . .
Y1 O25 Y2 100.1(10) . .
C75 O26 Y2 99.5(13) . .
O25 C75 O26 115.9(13) . .
O25 C75 C4 122.8(18) . .
O26 C75 C4 121.2(18) . .
C37 C4 C75 109.6(16) . .
C37 C4 C77 111.7(16) . .
C75 C4 C77 107.7(16) . .
C37 C4 C36 109.9(16) . .
C75 C4 C36 108.0(16) . .
C77 C4 C36 109.8(16) . .
C4 C36 H36A 109.5 . .
C4 C36 H36B 109.5 . .
H36A C36 H36B 109.5 . .
C4 C36 H36C 109.5 . .
H36A C36 H36C 109.5 . .
H36B C36 H36C 109.5 . .
C4 C37 H37A 109.5 . .
C4 C37 H37B 109.5 . .
H37A C37 H37B 109.5 . .
C4 C37 H37C 109.5 . .
H37A C37 H37C 109.5 . .
H37B C37 H37C 109.5 . .
C4 C77 H77A 109.5 . .
C4 C77 H77B 109.5 . .
H77A C77 H77B 109.5 . .
C4 C77 H77C 109.5 . .
H77A C77 H77C 109.5 . .
H77B C77 H77C 109.5 . .
C75' O25' Y2 90(2) . .
C75' O25' Y1 153(2) . .
Y2 O25' Y1 103.1(10) . .
C75' O26' Y2 94.3(18) . .
O25' C75' O26' 118(3) . .
O25' C75' C4' 124(2) . .
O26' C75' C4' 117(2) . .
O25' C75' Y2 61.0(18) . .
O26' C75' Y2 57.0(15) . .
C4' C75' Y2 166.5(18) . .
C36' C4' C37' 109.9(18) . .
C36' C4' C77' 110.6(18) . .
C37' C4' C77' 108.8(17) . .
C36' C4' C75' 109.5(18) . .
C37' C4' C75' 109.2(18) . .
C77' C4' C75' 108.7(18) . .
C4' C77' H77D 109.5 . .
C4' C77' H77E 109.5 . .
H77D C77' H77E 109.5 . .
C4' C77' H77F 109.5 . .
H77D C77' H77F 109.5 . .
H77E C77' H77F 109.5 . .
C4' C37' H37D 109.5 . .
C4' C37' H37E 109.5 . .
H37D C37' H37E 109.5 . .
C4' C37' H37F 109.5 . .
H37D C37' H37F 109.5 . .
H37E C37' H37F 109.5 . .
C4' C36' H36D 109.5 . .
C4' C36' H36E 109.5 . .
H36D C36' H36E 109.5 . .
C4' C36' H36F 109.5 . .
H36D C36' H36F 109.5 . .
H36E C36' H36F 109.5 . .
C3 C127 C39 110.9(15) . .
C3 C127 C59 110.3(13) . .
C39 C127 C59 111.4(14) . .
C3 C127 C2 108.0(14) . .
C39 C127 C2 108.2(14) . .
C59 C127 C2 107.9(14) . .
C127 C39 H39A 109.5 . .
C127 C39 H39B 109.5 . .
H39A C39 H39B 109.5 . .
C127 C39 H39C 109.5 . .
H39A C39 H39C 109.5 . .
H39B C39 H39C 109.5 . .
C127 C2 H2A 109.5 . .
C127 C2 H2B 109.5 . .
H2A C2 H2B 109.5 . .
C127 C2 H2C 109.5 . .
H2A C2 H2C 109.5 . .
H2B C2 H2C 109.5 . .
C127 C3 H3A 109.5 . .
C127 C3 H3B 109.5 . .
H3A C3 H3B 109.5 . .
C127 C3 H3C 109.5 . .
H3A C3 H3C 109.5 . .
H3B C3 H3C 109.5 . .
H2D C2' H2E 109.5 . .
H2D C2' H2F 109.5 . .
H2E C2' H2F 109.5 . .
H39D C39' H39E 109.5 . .
H39D C39' H39F 109.5 . .
H39E C39' H39F 109.5 . .
C45 C44 H44A 109.5 . .
C45 C44 H44B 109.5 . .
H44A C44 H44B 109.5 . .
C45 C44 H44C 109.5 . .
H44A C44 H44C 109.5 . .
H44B C44 H44C 109.5 . .
C48 C45 C43 109.7(13) . .
C48 C45 C44 109.2(13) . .
C43 C45 C44 109.7(13) . .
C48 C45 C50 109.3(13) . .
C43 C45 C50 109.9(13) . .
C44 C45 C50 109.1(13) . .
C45 C43 H43A 109.5 . .
C45 C43 H43B 109.5 . .
H43A C43 H43B 109.5 . .
C45 C43 H43C 109.5 . .
H43A C43 H43C 109.5 . .
H43B C43 H43C 109.5 . .
O31 N1 O32 123(3) . .
O31 N1 O33 119(3) . .
O32 N1 O33 117(2) . .
O31 N1 O30 22.4(16) . 2_656
O32 N1 O30 122(2) . 2_656
O33 N1 O30 119(2) . 2_656
O30 O31 N1 115(5) 2_656 .
O30 O31 N2 31(3) 2_656 2_656
N1 O31 N2 88(2) . 2_656
N1 O32 Co3 123.1(17) . .
N1 O32 Co1 87.0(15) . .
Co3 O32 Co1 149.8(9) . .
N1 O33 Co1 97.2(15) . .
O30 N2 O28 117(3) . .
O30 N2 O29 129(3) . .
O28 N2 O29 114(2) . .
O30 N2 O31 17.4(17) . 2_656
O28 N2 O31 130(2) . 2_656
O29 N2 O31 115(2) . 2_656
N2 O28 Co3 99(2) . .
O29 O29 N2 155(3) 2_656 .
O29 O29 Co3 81(2) 2_656 2_656
N2 O29 Co3 121.0(18) . 2_656
O29 O29 Co3 71(2) 2_656 .
N2 O29 Co3 88.1(18) . .
Co3 O29 Co3 150.9(8) 2_656 .
O31 O30 N2 131(5) 2_656 .
O31 O30 N1 43(3) 2_656 2_656
N2 O30 N1 94(2) . 2_656
O31' N1' O33' 117(3) . .
O31' N1' O32' 128(3) . .
O33' N1' O32' 115(2) . .
O31' N1' O30' 17.5(17) . 2_656
O33' N1' O30' 125(2) . 2_656
O32' N1' O30' 118(2) . 2_656
O30' O31' N1' 125(6) 2_656 .
O30' O31' N2' 34(4) 2_656 2_656
N1' O31' N2' 91(2) . 2_656
N1' O32' Co1 122.5(16) . .
N1' O32' Co3 86.8(15) . .
Co1 O32' Co3 150.3(9) . .
N1' O33' Co3 99.0(18) . .
O29' N2' O30' 117(2) . .
O29' N2' O28' 121(2) . .
O30' N2' O28' 123(3) . .
O29' N2' O31' 122(2) . 2_656
O30' N2' O31' 16.0(17) . 2_656
O28' N2' O31' 116(2) . 2_656
O28' O28' N2' 139(3) 2_656 .
O28' O28' Co1 91.2(18) 2_656 2_656
N2' O28' Co1 127.7(16) . 2_656
O28' O28' Co1 59.6(16) 2_656 .
N2' O28' Co1 82.5(15) . .
Co1 O28' Co1 149.7(8) 2_656 .
N2' O29' Co1 99.9(16) . .
O31' O30' N2' 130(6) 2_656 .
O31' O30' N1' 38(4) 2_656 2_656
N2' O30' N1' 92(2) . 2_656
C42 O8 Y2 138(3) . .
O15 C42 O8 117(4) . .
O15 C42 C32 114(3) . .
O8 C42 C32 122(3) . .
C51 C32 C40 112.9(17) . .
C51 C32 C41 113.8(17) . .
C40 C32 C41 112.7(18) . .
C51 C32 C42 106(2) . .
C40 C32 C42 105.1(18) . .
C41 C32 C42 105.6(18) . .
C32 C51 H51A 109.5 . .
C32 C51 H51B 109.5 . .
H51A C51 H51B 109.5 . .
C32 C51 H51C 109.5 . .
H51A C51 H51C 109.5 . .
H51B C51 H51C 109.5 . .
C32 C40 H40A 109.5 . .
C32 C40 H40B 109.5 . .
H40A C40 H40B 109.5 . .
C32 C40 H40C 109.5 . .
H40A C40 H40C 109.5 . .
H40B C40 H40C 109.5 . .
C32 C41 H41A 109.5 . .
C32 C41 H41B 109.5 . .
H41A C41 H41B 109.5 . .
C32 C41 H41C 109.5 . .
H41A C41 H41C 109.5 . .
H41B C41 H41C 109.5 . .
C42' O8' Y2 162(3) . .
C32' C51' H51D 109.5 . .
C32' C51' H51E 109.5 . .
H51D C51' H51E 109.5 . .
C32' C51' H51F 109.5 . .
H51D C51' H51F 109.5 . .
H51E C51' H51F 109.5 . .
C42' C32' C40' 113(2) . .
C42' C32' C51' 112(2) . .
C40' C32' C51' 106(2) . .
C32' C40' H40D 109.5 . .
C32' C40' H40E 109.5 . .
H40D C40' H40E 109.5 . .
C32' C40' H40F 109.5 . .
H40D C40' H40F 109.5 . .
H40E C40' H40F 109.5 . .
O8' C42' O15 123(4) . .
O8' C42' C32' 117(4) . .
O15 C42' C32' 120(2) . .
H1WA O1W H1WB 120.0 . .
H2WA O2W H2WB 120.0 . .

loop_
_geom_bond_atom_site_label_1
_geom_bond_atom_site_label_2
_geom_bond_distance
_geom_bond_site_symmetry_2
Y1 O25 2.132(18) .
Y1 O6 2.193(9) 2_656
Y1 O13 2.230(11) .
Y1 O10 2.264(10) .
Y1 O3 2.332(9) .
Y1 O2 2.380(8) .
Y1 O4 2.444(10) .
Y1 O25' 2.45(2) .
Y1 P1 3.048(4) .
Y1 Co1 3.479(2) .
Y1 Y2 3.761(2) .
Y2 O8' 2.15(3) .
Y2 O7 2.219(13) .
Y2 O11 2.247(9) .
Y2 O26' 2.26(3) .
Y2 O3 2.344(9) .
Y2 O25' 2.35(3) .
Y2 O5 2.385(9) .
Y2 O8 2.43(3) .
Y2 O45 2.451(9) .
Y2 O26 2.62(3) .
Y2 C75' 2.69(3) .
Y2 O25 2.75(3) .
Y3 O9 2.213(10) .
Y3 O16 2.268(13) .
Y3 O14' 2.27(3) .
Y3 O22 2.27(2) .
Y3 O19 2.291(11) .
Y3 O34 2.32(3) .
Y3 O46 2.374(9) .
Y3 O34' 2.39(3) .
Y3 O38' 2.41(2) .
Y3 O22' 2.62(3) .
Y3 O14 2.63(3) .
Y3 C81' 2.90(2) .
Y4 O38 2.04(2) .
Y4 O36 2.18(3) 2_656
Y4 O18 2.29(3) .
Y4 O34 2.32(3) .
Y4 O22 2.43(3) .
Y4 O20 2.42(3) .
Y4 O23 2.42(2) .
Y4 C81 2.43(2) .
Y4 O21 2.68(3) .
Y4 P4 3.234(14) .
Y4 Co3 3.472(6) .
O34 Co3 2.227(4) .
O34 H34D 1.0000 .
C81 O38 1.298(10) .
C81 O22 1.301(10) .
C81 C90 1.503(9) .
C90 C85 1.513(9) .
C90 C91 1.522(19) .
C90 C88 1.543(18) .
C88 H88A 0.9800 .
C88 H88B 0.9800 .
C88 H88C 0.9800 .
C85 H85A 0.9800 .
C85 H85B 0.9800 .
C85 H85C 0.9800 .
C91 H91A 0.9800 .
C91 H91B 0.9800 .
C91 H91C 0.9800 .
Y4' O36' 2.23(3) 2_656
Y4' O20' 2.25(3) .
Y4' O34' 2.39(3) .
Y4' O21' 2.42(2) .
Y4' O18' 2.43(3) .
Y4' O22' 2.46(3) .
Y4' O23' 2.51(2) .
Y4' P4' 3.036(12) .
Y4' Co3 3.456(6) .
Y4' Co5 3.494(7) .
O34' Co3 1.990(18) .
O34' H34E 1.0000 .
C81' O38' 1.292(10) .
C81' O22' 1.308(10) .
C81' C90' 1.496(10) .
C90' C88' 1.491(19) .
C90' C85' 1.509(10) .
C90' C91' 1.512(19) .
C91' H91D 0.9800 .
C91' H91E 0.9800 .
C91' H91F 0.9800 .
C85' H85D 0.9800 .
C85' H85E 0.9800 .
C85' H85F 0.9800 .
C88' H88D 0.9800 .
C88' H88E 0.9800 .
C88' H88F 0.9800 .
Co1 O2 2.047(9) .
Co1 O29' 2.06(2) .
Co1 O3 2.068(9) .
Co1 O5 2.068(9) .
Co1 O28' 2.074(18) 2_656
Co1 O33 2.089(19) .
Co1 O32' 2.101(19) .
Co1 O32 2.322(19) .
Co1 O28' 2.404(18) .
Co2 O12 1.79(4) 2_656
Co2 O12 1.79(4) .
Co2 O4 1.984(9) .
Co2 O4 1.984(9) 2_656
Co2 O12' 2.07(4) 2_656
Co2 O12' 2.07(4) .
Co3 O46 2.016(12) .
Co3 O23' 2.04(3) .
Co3 O33' 2.06(2) .
Co3 O28 2.07(2) .
Co3 O32 2.093(19) .
Co3 O23 2.13(3) .
Co3 O29 2.16(2) 2_656
Co3 O29 2.25(2) .
Co3 O32' 2.310(19) .
Co4 O14 1.83(3) .
Co4 O17 1.950(12) .
Co4 O15 1.968(14) .
Co4 O45 1.996(12) .
Co4 O14' 2.24(3) .
Co5 O21 1.71(3) .
Co5 O21 1.71(3) 2_656
Co5 O24 1.88(3) .
Co5 O24 1.88(3) 2_656
Co5 O24' 2.08(3) 2_656
Co5 O24' 2.08(3) .
Co5 O21' 2.25(3) .
Co5 O21' 2.25(3) 2_656
Co5 Y4' 3.494(7) 2_656
P1 O6 1.502(10) .
P1 O2 1.538(10) .
P1 O4 1.551(9) .
P1 C21 1.801(13) .
P2 O9 1.508(11) .
P2 O5 1.529(10) .
P2 O45 1.543(11) .
P2 C24 1.811(16) .
P3 O7 1.42(2) .
P3 O14 1.55(3) .
P3 O46 1.73(2) .
P3 C60 1.83(3) .
P3' O46 1.383(19) .
P3' O14' 1.52(3) .
P3' O7 1.60(2) .
P3' C60 1.85(3) .
P4 O23 1.54(3) .
P4 O21 1.54(2) .
P4 O36 1.55(3) .
P4 C55 1.77(3) .
O36 Y4 2.18(3) 2_656
C55 C57 1.55(2) .
C55 C80 1.55(2) .
C55 C56 1.56(2) .
C56 H56A 0.9800 .
C56 H56B 0.9800 .
C56 H56C 0.9800 .
C57 H57A 0.9800 .
C57 H57B 0.9800 .
C57 H57C 0.9800 .
C80 H80A 0.9800 .
C80 H80B 0.9800 .
C80 H80C 0.9800 .
P4' O36' 1.50(3) .
P4' O23' 1.53(3) .
P4' O21' 1.57(2) .
P4' C55' 1.80(3) .
O36' Y4' 2.23(3) 2_656
C55' C57' 1.54(2) .
C55' C80' 1.55(2) .
C55' C56' 1.55(2) .
C80' H80D 0.9800 .
C80' H80E 0.9800 .
C80' H80F 0.9800 .
C57' H57D 0.9800 .
C57' H57E 0.9800 .
C57' H57F 0.9800 .
C56' H56D 0.9800 .
C56' H56E 0.9800 .
C56' H56F 0.9800 .
O3 H3D 1.0000 .
O6 Y1 2.193(9) 2_656
O10 C53' 1.204(18) .
O10 C53 1.343(10) .
O20 C50 1.23(3) .
O20' C50 1.38(4) .
O24 C50 1.53(4) .
O24' C50 1.09(4) .
C21 C103 1.50(2) .
C21 C47 1.54(2) .
C21 C38 1.55(2) .
O13 C71 1.23(2) .
C24 C34 1.50(2) .
C24 C92 1.52(2) .
C24 C146 1.56(3) .
O16 C59 1.243(15) .
C27 C100 1.46(2) .
C27 H27A 0.9800 .
C27 H27B 0.9800 .
C27 H27C 0.9800 .
O11 C53' 1.208(17) .
O11 C53 1.341(10) .
C29 C74 1.46(3) .
C29 C46 1.49(3) .
C29 C71 1.52(3) .
C29 C61 1.53(3) .
O17 C59 1.236(15) .
C34 H34A 0.9800 .
C34 H34B 0.9800 .
C34 H34C 0.9800 .
O19 C63 1.23(2) .
O18 C63 1.40(4) .
O18' C63 1.16(3) .
C38 H38A 0.9800 .
C38 H38B 0.9800 .
C38 H38C 0.9800 .
O15 C42 1.18(2) .
O15 C42' 1.41(5) .
C47 H47A 0.9800 .
C47 H47B 0.9800 .
C47 H47C 0.9800 .
C46 H46A 0.9800 .
C46 H46B 0.9800 .
C46 H46C 0.9800 .
O12 C71 1.39(7) .
O12' C71 1.14(7) .
C53 C100 1.39(2) .
C53' C100 1.69(3) .
C54 C60 1.51(3) .
C54 H54A 0.9800 .
C54 H54B 0.9800 .
C54 H54C 0.9800 .
C58 C60 1.52(3) .
C58 H58A 0.9800 .
C58 H58B 0.9800 .
C58 H58C 0.9800 .
C59 C127 1.51(2) .
C60 C62 1.51(2) .
C61 H61A 0.9800 .
C61 H61B 0.9800 .
C61 H61C 0.9800 .
C62 H62A 0.9800 .
C62 H62B 0.9800 .
C62 H62C 0.9800 .
C63 C97 1.52(2) .
C74 H74A 0.9800 .
C74 H74B 0.9800 .
C74 H74C 0.9800 .
C82 C97 1.55(3) .
C82 H82A 0.9800 .
C82 H82B 0.9800 .
C82 H82C 0.9800 .
C87 C97 1.52(3) .
C87 H87A 0.9800 .
C87 H87B 0.9800 .
C87 H87C 0.9800 .
C48 C45 1.461(18) .
C48 H48A 0.9800 .
C48 H48B 0.9800 .
C48 H48C 0.9800 .
C92 H92A 0.9800 .
C92 H92B 0.9800 .
C92 H92C 0.9800 .
C93 C100 1.46(3) .
C93 H93A 0.9800 .
C93 H93B 0.9800 .
C93 H93C 0.9800 .
C95 C97 1.52(2) .
C95 H95A 0.9800 .
C95 H95B 0.9800 .
C95 H95C 0.9800 .
C100 C150 1.62(3) .
C103 H10A 0.9800 .
C103 H10B 0.9800 .
C103 H10C 0.9800 .
C50 C45 1.50(3) .
C146 H14A 0.9800 .
C146 H14B 0.9800 .
C146 H14C 0.9800 .
C150 H15A 0.9800 .
C150 H15B 0.9800 .
C150 H15C 0.9800 .
O25 C75 1.289(9) .
O26 C75 1.299(9) .
C75 C4 1.494(10) .
C4 C37 1.49(2) .
C4 C77 1.50(2) .
C4 C36 1.51(2) .
C36 H36A 0.9800 .
C36 H36B 0.9800 .
C36 H36C 0.9800 .
C37 H37A 0.9800 .
C37 H37B 0.9800 .
C37 H37C 0.9800 .
C77 H77A 0.9800 .
C77 H77B 0.9800 .
C77 H77C 0.9800 .
O25' C75' 1.291(10) .
O26' C75' 1.296(10) .
C75' C4' 1.496(10) .
C4' C36' 1.47(3) .
C4' C37' 1.48(3) .
C4' C77' 1.49(3) .
C77' H77D 0.9800 .
C77' H77E 0.9800 .
C77' H77F 0.9800 .
C37' H37D 0.9800 .
C37' H37E 0.9800 .
C37' H37F 0.9800 .
C36' H36D 0.9800 .
C36' H36E 0.9800 .
C36' H36F 0.9800 .
C127 C3 1.489(18) .
C127 C39 1.496(10) .
C127 C2 1.530(19) .
C39 H39A 0.9800 .
C39 H39B 0.9800 .
C39 H39C 0.9800 .
C2 H2A 0.9800 .
C2 H2B 0.9800 .
C2 H2C 0.9800 .
C3 H3A 0.9800 .
C3 H3B 0.9800 .
C3 H3C 0.9800 .
C2' H2D 0.9800 .
C2' H2E 0.9800 .
C2' H2F 0.9800 .
C39' H39D 0.9800 .
C39' H39E 0.9800 .
C39' H39F 0.9800 .
C44 C45 1.469(18) .
C44 H44A 0.9800 .
C44 H44B 0.9800 .
C44 H44C 0.9800 .
C45 C43 1.464(18) .
C43 H43A 0.9800 .
C43 H43B 0.9800 .
C43 H43C 0.9800 .
N1 O31 1.25(3) .
N1 O32 1.25(3) .
N1 O33 1.28(3) .
N1 O30 1.67(3) 2_656
O31 O30 0.70(3) 2_656
O31 N2 1.76(4) 2_656
N2 O30 1.22(3) .
N2 O28 1.23(4) .
N2 O29 1.31(3) .
N2 O31 1.76(4) 2_656
O29 O29 1.07(3) 2_656
O29 Co3 2.16(2) 2_656
O30 O31 0.70(3) 2_656
O30 N1 1.67(3) 2_656
N1' O31' 1.24(3) .
N1' O33' 1.27(3) .
N1' O32' 1.30(3) .
N1' O30' 1.67(3) 2_656
O31' O30' 0.61(3) 2_656
O31' N2' 1.69(3) 2_656
N2' O29' 1.21(3) .
N2' O30' 1.23(3) .
N2' O28' 1.26(3) .
N2' O31' 1.69(3) 2_656
O28' O28' 1.17(3) 2_656
O28' Co1 2.074(18) 2_656
O30' O31' 0.61(3) 2_656
O30' N1' 1.67(3) 2_656
O8 C42 1.20(2) .
C42 C32 1.58(6) .
C32 C51 1.512(10) .
C32 C40 1.53(2) .
C32 C41 1.539(19) .
C51 H51A 0.9800 .
C51 H51B 0.9800 .
C51 H51C 0.9800 .
C40 H40A 0.9800 .
C40 H40B 0.9800 .
C40 H40C 0.9800 .
C41 H41A 0.9800 .
C41 H41B 0.9800 .
C41 H41C 0.9800 .
O8' C42' 1.19(2) .
C51' C32' 1.496(10) .
C51' H51D 0.9800 .
C51' H51E 0.9800 .
C51' H51F 0.9800 .
C32' C42' 1.48(6) .
C32' C40' 1.49(2) .
C40' H40D 0.9800 .
C40' H40E 0.9800 .
C40' H40F 0.9800 .
O1W H1WA 0.8500 .
O1W H1WB 0.8497 .
O2W H2WA 0.8502 .
O2W H2WB 0.8499 .
